data_1551716
loop_
_publ_author_name
'YAMAGUCHI, Ryo'
'TASAKI, Moriya'
'ASATO, Eiji'
'SAKIYAMA, Hiroshi'

_publ_section_title
;
 Synthesis and Crystal Structure of a Nickel(II) Complex with
 Bis(2-methoxyethyl)amine
;
_journal_name_full 'X-ray Structure Analysis Online'
_journal_page_first 5
_journal_paper_doi 10.2116/xraystruct.27.5
_journal_volume 27
_journal_year 2011
_chemical_formula_moiety 'C15 H37 N3 Ni O5, 2(C24 H20 B), C3 H7 N O'
_chemical_formula_sum 'C66 H84 B2 N4 Ni O6'
_chemical_formula_weight 1109.73
_space_group_IT_number 14
_space_group_name_Hall '-P 2yn'
_space_group_name_H-M_alt 'P 1 21/n 1'
_symmetry_cell_setting monoclinic
_symmetry_Int_Tables_number 14
_symmetry_space_group_name_Hall '-P 2yn'
_symmetry_space_group_name_H-M 'P 1 21/n 1'
_atom_sites_solution_hydrogens geom
_atom_sites_solution_primary direct
_atom_sites_solution_secondary difmap
_cell_angle_alpha 90.0000
_cell_angle_beta 90.345(2)
_cell_angle_gamma 90.0000
_cell_formula_units_Z 4
_cell_length_a 11.6898(18)
_cell_length_b 29.013(5)
_cell_length_c 17.856(3)
_cell_measurement_reflns_used 16420
_cell_measurement_temperature 123
_cell_measurement_theta_max 27.50
_cell_measurement_theta_min 3.00
_cell_volume 6055.9(17)
_computing_cell_refinement CrystalClear
_computing_data_collection 'CrystalClear (Rigaku, 2009)'
_computing_data_reduction CrystalClear
_computing_molecular_graphics CrystalStructure
_computing_publication_material 'CrystalStructure (Rigaku, 2010)'
_computing_structure_refinement 'SHELXL97 (Sheldrick, 2008)'
_computing_structure_solution 'SIR92 (Altomare, et al., 1994)'
_diffrn_ambient_temperature 123
_diffrn_detector_area_resol_mean 7.111
_diffrn_measured_fraction_theta_full 0.976
_diffrn_measured_fraction_theta_max 0.976
_diffrn_measurement_method \w
_diffrn_radiation_type 'Mo K\a'
_diffrn_radiation_wavelength 0.71075
_diffrn_reflns_av_R_equivalents 0.0550
_diffrn_reflns_limit_h_max 13
_diffrn_reflns_limit_h_min -14
_diffrn_reflns_limit_k_max 37
_diffrn_reflns_limit_k_min -36
_diffrn_reflns_limit_l_max 23
_diffrn_reflns_limit_l_min -23
_diffrn_reflns_number 46448
_diffrn_reflns_theta_full 27.50
_diffrn_reflns_theta_max 27.50
_diffrn_standards_number 0
_exptl_absorpt_coefficient_mu 0.374
_exptl_absorpt_correction_T_max 0.956
_exptl_absorpt_correction_T_min 0.813
_exptl_absorpt_correction_type multi-scan
_exptl_absorpt_process_details 'Jacobson, R. (1998) Private communication'
_exptl_crystal_colour blue
_exptl_crystal_density_diffrn 1.217
_exptl_crystal_density_method 'not measured'
_exptl_crystal_description prism
_exptl_crystal_F_000 2376.00
_exptl_crystal_size_max 0.400
_exptl_crystal_size_mid 0.200
_exptl_crystal_size_min 0.120
_refine_diff_density_max 0.340
_refine_diff_density_min -0.500
_refine_ls_extinction_method none
_refine_ls_goodness_of_fit_ref 1.070
_refine_ls_hydrogen_treatment constr
_refine_ls_number_parameters 739
_refine_ls_number_reflns 13587
_refine_ls_number_restraints 1
_refine_ls_R_factor_gt 0.0519
_refine_ls_shift/su_max 0.002
_refine_ls_structure_factor_coef Fsqd
_refine_ls_weighting_details 'w = 1/[\s^2^(Fo^2^)+(0.0268P)^2^+3.1379P] where P=(Fo^2^+2Fc^2^)/3'
_refine_ls_weighting_scheme calc
_refine_ls_wR_factor_ref 0.1117
_reflns_number_gt 10538
_reflns_number_total 13587
_reflns_threshold_expression F^2^>2.0\s(F^2^)
_cod_data_source_file 27_5_1.cif
_cod_data_source_block Ni-blue-complex
_cod_original_cell_volume 6055.9(18)
_cod_database_code 1551716

loop_
_symmetry_equiv_pos_site_id
_symmetry_equiv_pos_as_xyz
1 +X,+Y,+Z
2 1/2-X,1/2+Y,1/2-Z
3 -X,-Y,-Z
4 1/2+X,1/2-Y,1/2+Z

loop_
_atom_site_label
_atom_site_type_symbol
_atom_site_fract_x
_atom_site_fract_y
_atom_site_fract_z
_atom_site_U_iso_or_equiv
_atom_site_adp_type
_atom_site_occupancy
_atom_site_symmetry_multiplicity
_atom_site_calc_flag
_atom_site_refinement_flags
_atom_site_disorder_assembly
_atom_site_disorder_group
Ni1 Ni 0.73322(2) 0.640709(9) 0.827911(15) 0.01981(8) Uani 1.0 4 d . . .
O1 O 0.76820(14) 0.64609(5) 0.94352(8) 0.0266(4) Uani 1.0 4 d . . .
O2 O 0.57328(13) 0.61130(5) 0.84629(9) 0.0283(4) Uani 1.0 4 d . . .
O3 O 0.89127(12) 0.67119(5) 0.80473(8) 0.0258(4) Uani 1.0 4 d . . .
O4 O 0.65091(15) 0.57472(6) 0.59104(10) 0.0401(5) Uani 1.0 4 d . . .
O5 O 0.66038(13) 0.70324(5) 0.82314(8) 0.0267(4) Uani 1.0 4 d . . .
O6 O 0.88812(15) 0.54828(6) 0.70437(9) 0.0368(4) Uani 1.0 4 d . . .
N1 N 0.78370(15) 0.57376(6) 0.84603(9) 0.0217(4) Uani 1.0 4 d . . .
N2 N 0.72911(15) 0.63421(6) 0.71130(9) 0.0225(4) Uani 1.0 4 d . . .
N3 N 0.65404(17) 0.77734(6) 0.78714(10) 0.0274(5) Uani 1.0 4 d . . .
N4A N 0.9105(3) 0.48710(9) 0.62556(14) 0.0316(7) Uani 0.901(5) 4 d P A 1
N4B N 0.983(3) 0.4946(10) 0.6323(15) 0.032(7) Uiso 0.099(5) 4 d PD A 2
C1 C 0.7170(3) 0.67899(8) 0.99380(13) 0.0369(6) Uani 1.0 4 d . . .
C2 C 0.7785(3) 0.60137(8) 0.97732(12) 0.0315(6) Uani 1.0 4 d . . .
C3 C 0.8360(2) 0.56991(8) 0.92157(12) 0.0301(6) Uani 1.0 4 d . . .
C4 C 0.68359(19) 0.54361(7) 0.83161(13) 0.0278(5) Uani 1.0 4 d . . .
C5 C 0.5755(2) 0.56338(8) 0.86419(13) 0.0299(6) Uani 1.0 4 d . . .
C6 C 0.4721(2) 0.63388(9) 0.87295(15) 0.0365(6) Uani 1.0 4 d . . .
C7 C 0.9911(2) 0.67309(10) 0.85163(14) 0.0394(7) Uani 1.0 4 d . . .
C8 C 0.9208(2) 0.66537(8) 0.72681(12) 0.0301(6) Uani 1.0 4 d . . .
C9 C 0.81183(19) 0.66858(8) 0.68252(12) 0.0277(5) Uani 1.0 4 d . . .
C10 C 0.61626(19) 0.63687(8) 0.67314(12) 0.0290(6) Uani 1.0 4 d . . .
C11 C 0.6183(3) 0.62183(9) 0.59237(13) 0.0339(6) Uani 1.0 4 d . . .
C12 C 0.6374(3) 0.55493(11) 0.51896(16) 0.0556(9) Uani 1.0 4 d . . .
C13 C 0.7040(2) 0.74249(7) 0.82044(12) 0.0252(5) Uani 1.0 4 d . . .
C14 C 0.7047(3) 0.82321(8) 0.78483(13) 0.0339(6) Uani 1.0 4 d . . .
C15 C 0.5454(3) 0.77042(9) 0.74889(18) 0.0517(8) Uani 1.0 4 d . . .
C16A C 0.8507(3) 0.51473(9) 0.66982(14) 0.0322(7) Uani 0.901(5) 4 d P A 1
C16B C 0.980(2) 0.5313(8) 0.6849(13) 0.029(6) Uiso 0.099(5) 4 d P A 2
C17A C 0.8564(3) 0.44716(11) 0.59032(19) 0.0463(9) Uani 0.901(5) 4 d P A 1
C17B C 1.093(3) 0.4797(12) 0.6061(18) 0.046(8) Uiso 0.099(5) 4 d PD A 2
C18A C 1.0316(4) 0.49413(12) 0.61335(18) 0.0382(8) Uani 0.901(5) 4 d P A 1
C18B C 0.881(3) 0.4709(13) 0.6122(18) 0.030(8) Uiso 0.099(5) 4 d PD A 2
C19 C 0.80061(18) 0.28910(7) 0.35699(12) 0.0226(5) Uani 1.0 4 d . . .
C20 C 0.88613(19) 0.25718(8) 0.37506(12) 0.0259(5) Uani 1.0 4 d . . .
C21 C 0.9082(2) 0.21818(8) 0.33193(14) 0.0323(6) Uani 1.0 4 d . . .
C22 C 0.8445(2) 0.20938(8) 0.26801(13) 0.0331(6) Uani 1.0 4 d . . .
C23 C 0.7590(2) 0.23986(8) 0.24828(13) 0.0314(6) Uani 1.0 4 d . . .
C24 C 0.7375(2) 0.27872(8) 0.29186(12) 0.0283(5) Uani 1.0 4 d . . .
C25 C 0.66424(18) 0.31908(7) 0.46653(12) 0.0231(5) Uani 1.0 4 d . . .
C26 C 0.58771(19) 0.28315(8) 0.44999(12) 0.0271(5) Uani 1.0 4 d . . .
C27 C 0.4956(2) 0.27192(8) 0.49540(13) 0.0321(6) Uani 1.0 4 d . . .
C28 C 0.4762(2) 0.29630(9) 0.56085(13) 0.0324(6) Uani 1.0 4 d . . .
C29 C 0.5495(2) 0.33183(8) 0.57980(12) 0.0296(6) Uani 1.0 4 d . . .
C30 C 0.64146(19) 0.34247(8) 0.53354(12) 0.0263(5) Uani 1.0 4 d . . .
C31 C 0.73511(18) 0.37929(8) 0.36052(12) 0.0240(5) Uani 1.0 4 d . . .
C32 C 0.6708(2) 0.41576(8) 0.38980(14) 0.0310(6) Uani 1.0 4 d . . .
C33 C 0.6471(3) 0.45570(9) 0.34944(15) 0.0389(7) Uani 1.0 4 d . . .
C34 C 0.6886(3) 0.46126(9) 0.27753(14) 0.0379(6) Uani 1.0 4 d . . .
C35 C 0.7537(3) 0.42640(8) 0.24705(13) 0.0341(6) Uani 1.0 4 d . . .
C36 C 0.7755(2) 0.38639(8) 0.28761(13) 0.0283(5) Uani 1.0 4 d . . .
C37 C 0.88504(19) 0.34680(7) 0.46045(12) 0.0238(5) Uani 1.0 4 d . . .
C38 C 0.96368(19) 0.38026(8) 0.43721(12) 0.0264(5) Uani 1.0 4 d . . .
C39 C 1.0646(2) 0.38948(8) 0.47614(14) 0.0325(6) Uani 1.0 4 d . . .
C40 C 1.0910(2) 0.36538(9) 0.54068(14) 0.0348(6) Uani 1.0 4 d . . .
C41 C 1.0153(2) 0.33223(9) 0.56589(13) 0.0340(6) Uani 1.0 4 d . . .
C42 C 0.9150(2) 0.32350(8) 0.52639(13) 0.0288(5) Uani 1.0 4 d . . .
C43 C 0.75974(18) 0.85131(7) 0.54352(12) 0.0216(5) Uani 1.0 4 d . . .
C44 C 0.80396(19) 0.81156(8) 0.57865(13) 0.0268(5) Uani 1.0 4 d . . .
C45 C 0.8219(2) 0.77030(8) 0.54112(13) 0.0299(6) Uani 1.0 4 d . . .
C46 C 0.79640(19) 0.76670(8) 0.46566(13) 0.0288(6) Uani 1.0 4 d . . .
C47 C 0.75244(19) 0.80470(8) 0.42883(13) 0.0265(5) Uani 1.0 4 d . . .
C48 C 0.73482(18) 0.84576(8) 0.46742(12) 0.0246(5) Uani 1.0 4 d . . .
C49 C 0.73724(18) 0.94201(7) 0.52757(11) 0.0202(5) Uani 1.0 4 d . . .
C50 C 0.83522(19) 0.96543(7) 0.50343(12) 0.0230(5) Uani 1.0 4 d . . .
C51 C 0.83256(19) 0.99776(7) 0.44580(12) 0.0231(5) Uani 1.0 4 d . . .
C52 C 0.73132(19) 1.00818(7) 0.41004(12) 0.0245(5) Uani 1.0 4 d . . .
C53 C 0.63172(19) 0.98623(7) 0.43257(12) 0.0238(5) Uani 1.0 4 d . . .
C54 C 0.63541(18) 0.95413(7) 0.49037(11) 0.0219(5) Uani 1.0 4 d . . .
C55 C 0.61302(19) 0.89860(8) 0.63000(12) 0.0236(5) Uani 1.0 4 d . . .
C56 C 0.53612(19) 0.86170(8) 0.62404(13) 0.0287(6) Uani 1.0 4 d . . .
C57 C 0.4302(2) 0.86151(10) 0.65945(14) 0.0367(7) Uani 1.0 4 d . . .
C58 C 0.3968(3) 0.89857(11) 0.70246(14) 0.0414(7) Uani 1.0 4 d . . .
C59 C 0.4686(3) 0.93649(10) 0.70789(13) 0.0394(7) Uani 1.0 4 d . . .
C60 C 0.5729(2) 0.93635(8) 0.67168(12) 0.0281(5) Uani 1.0 4 d . . .
C61 C 0.84478(19) 0.90698(7) 0.64952(12) 0.0224(5) Uani 1.0 4 d . . .
C62 C 0.8346(2) 0.92212(7) 0.72352(12) 0.0261(5) Uani 1.0 4 d . . .
C63 C 0.9277(3) 0.92938(8) 0.77063(13) 0.0329(6) Uani 1.0 4 d . . .
C64 C 1.0375(3) 0.92153(8) 0.74557(14) 0.0341(6) Uani 1.0 4 d . . .
C65 C 1.0523(2) 0.90588(8) 0.67295(14) 0.0304(6) Uani 1.0 4 d . . .
C66 C 0.95860(19) 0.89890(8) 0.62695(13) 0.0273(5) Uani 1.0 4 d . . .
B1 B 0.7704(3) 0.33354(8) 0.41086(13) 0.0224(5) Uani 1.0 4 d . . .
B2 B 0.7385(2) 0.89974(8) 0.58920(13) 0.0217(5) Uani 1.0 4 d . . .
H1 H 0.8395 0.5666 0.8110 0.0260 Uiso 1.0 4 calc R . .
H2 H 0.7591 0.6053 0.7003 0.0270 Uiso 1.0 4 calc R . .
H3 H 0.6376 0.6701 1.0036 0.0442 Uiso 1.0 4 calc R . .
H4 H 0.7186 0.7097 0.9709 0.0442 Uiso 1.0 4 calc R . .
H5 H 0.7601 0.6795 1.0411 0.0442 Uiso 1.0 4 calc R . .
H6 H 0.7019 0.5892 0.9901 0.0378 Uiso 1.0 4 calc R . .
H7 H 0.8248 0.6033 1.0238 0.0378 Uiso 1.0 4 calc R . .
H8 H 0.9182 0.5779 0.9186 0.0361 Uiso 1.0 4 calc R . .
H9 H 0.8301 0.5376 0.9391 0.0361 Uiso 1.0 4 calc R . .
H10 H 0.6980 0.5129 0.8538 0.0333 Uiso 1.0 4 calc R . .
H11 H 0.6735 0.5396 0.7769 0.0333 Uiso 1.0 4 calc R . .
H12 H 0.5077 0.5477 0.8425 0.0359 Uiso 1.0 4 calc R . .
H13 H 0.5748 0.5590 0.9192 0.0359 Uiso 1.0 4 calc R . .
H14 H 0.4656 0.6292 0.9271 0.0438 Uiso 1.0 4 calc R . .
H15 H 0.4047 0.6209 0.8477 0.0438 Uiso 1.0 4 calc R . .
H16 H 0.4769 0.6669 0.8622 0.0438 Uiso 1.0 4 calc R . .
H17 H 1.0395 0.6989 0.8361 0.0473 Uiso 1.0 4 calc R . .
H18 H 1.0339 0.6442 0.8470 0.0473 Uiso 1.0 4 calc R . .
H19 H 0.9681 0.6775 0.9038 0.0473 Uiso 1.0 4 calc R . .
H20 H 0.9574 0.6350 0.7189 0.0361 Uiso 1.0 4 calc R . .
H21 H 0.9748 0.6897 0.7110 0.0361 Uiso 1.0 4 calc R . .
H22 H 0.7794 0.7000 0.6871 0.0333 Uiso 1.0 4 calc R . .
H23 H 0.8273 0.6626 0.6290 0.0333 Uiso 1.0 4 calc R . .
H24 H 0.5884 0.6691 0.6755 0.0348 Uiso 1.0 4 calc R . .
H25 H 0.5612 0.6173 0.7006 0.0348 Uiso 1.0 4 calc R . .
H26 H 0.5417 0.6257 0.5693 0.0406 Uiso 1.0 4 calc R . .
H27 H 0.6737 0.6406 0.5639 0.0406 Uiso 1.0 4 calc R . .
H28 H 0.6827 0.5724 0.4827 0.0667 Uiso 1.0 4 calc R . .
H29 H 0.5565 0.5559 0.5043 0.0667 Uiso 1.0 4 calc R . .
H30 H 0.6637 0.5229 0.5201 0.0667 Uiso 1.0 4 calc R . .
H31 H 0.7765 0.7472 0.8435 0.0302 Uiso 1.0 4 calc R . .
H32 H 0.7810 0.8223 0.8078 0.0407 Uiso 1.0 4 calc R . .
H33 H 0.6562 0.8448 0.8124 0.0407 Uiso 1.0 4 calc R . .
H34 H 0.7109 0.8333 0.7327 0.0407 Uiso 1.0 4 calc R . .
H35 H 0.5075 0.7431 0.7693 0.0621 Uiso 1.0 4 calc R . .
H36 H 0.5587 0.7660 0.6952 0.0621 Uiso 1.0 4 calc R . .
H37 H 0.4966 0.7975 0.7564 0.0621 Uiso 1.0 4 calc R . .
H38A H 0.7717 0.5080 0.6754 0.0386 Uiso 0.901(5) 4 calc PR A 1
H38B H 1.0499 0.5428 0.7054 0.0347 Uiso 0.099(5) 4 calc PR A 2
H39A H 0.8972 0.4191 0.6052 0.0556 Uiso 0.901(5) 4 calc PR A 1
H39B H 1.1136 0.4508 0.6309 0.0548 Uiso 0.099(5) 4 calc PR A 2
H40A H 0.8590 0.4505 0.5357 0.0556 Uiso 0.901(5) 4 calc PR A 1
H40B H 1.1501 0.5033 0.6176 0.0548 Uiso 0.099(5) 4 calc PR A 2
H41A H 0.7765 0.4451 0.6064 0.0556 Uiso 0.901(5) 4 calc PR A 1
H41B H 1.0889 0.4749 0.5518 0.0548 Uiso 0.099(5) 4 calc PR A 2
H42A H 1.0595 0.5186 0.6466 0.0458 Uiso 0.901(5) 4 calc PR A 1
H42B H 0.8178 0.4931 0.6084 0.0364 Uiso 0.099(5) 4 calc PR A 2
H43A H 1.0730 0.4655 0.6240 0.0458 Uiso 0.901(5) 4 calc PR A 1
H43B H 0.8912 0.4555 0.5639 0.0364 Uiso 0.099(5) 4 calc PR A 2
H44A H 1.0442 0.5031 0.5611 0.0458 Uiso 0.901(5) 4 calc PR A 1
H44B H 0.8631 0.4480 0.6507 0.0364 Uiso 0.099(5) 4 calc PR A 2
H45 H 0.9312 0.2623 0.4187 0.0311 Uiso 1.0 4 calc R . .
H46 H 0.9673 0.1975 0.3465 0.0387 Uiso 1.0 4 calc R . .
H47 H 0.8593 0.1829 0.2383 0.0397 Uiso 1.0 4 calc R . .
H48 H 0.7142 0.2343 0.2046 0.0377 Uiso 1.0 4 calc R . .
H49 H 0.6779 0.2990 0.2769 0.0339 Uiso 1.0 4 calc R . .
H50 H 0.5994 0.2657 0.4057 0.0325 Uiso 1.0 4 calc R . .
H51 H 0.4457 0.2475 0.4815 0.0386 Uiso 1.0 4 calc R . .
H52 H 0.4135 0.2887 0.5922 0.0389 Uiso 1.0 4 calc R . .
H53 H 0.5372 0.3490 0.6243 0.0356 Uiso 1.0 4 calc R . .
H54 H 0.6912 0.3668 0.5482 0.0316 Uiso 1.0 4 calc R . .
H55 H 0.6421 0.4131 0.4393 0.0372 Uiso 1.0 4 calc R . .
H56 H 0.6020 0.4793 0.3714 0.0467 Uiso 1.0 4 calc R . .
H57 H 0.6727 0.4885 0.2498 0.0455 Uiso 1.0 4 calc R . .
H58 H 0.7838 0.4297 0.1981 0.0410 Uiso 1.0 4 calc R . .
H59 H 0.8197 0.3628 0.2649 0.0339 Uiso 1.0 4 calc R . .
H60 H 0.9474 0.3973 0.3930 0.0317 Uiso 1.0 4 calc R . .
H61 H 1.1155 0.4124 0.4582 0.0390 Uiso 1.0 4 calc R . .
H62 H 1.1600 0.3715 0.5673 0.0418 Uiso 1.0 4 calc R . .
H63 H 1.0320 0.3154 0.6103 0.0407 Uiso 1.0 4 calc R . .
H64 H 0.8643 0.3006 0.5450 0.0345 Uiso 1.0 4 calc R . .
H65 H 0.8224 0.8131 0.6305 0.0322 Uiso 1.0 4 calc R . .
H66 H 0.8519 0.7445 0.5674 0.0358 Uiso 1.0 4 calc R . .
H67 H 0.8089 0.7386 0.4396 0.0345 Uiso 1.0 4 calc R . .
H68 H 0.7342 0.8028 0.3770 0.0318 Uiso 1.0 4 calc R . .
H69 H 0.7043 0.8713 0.4407 0.0295 Uiso 1.0 4 calc R . .
H70 H 0.9063 0.9590 0.5273 0.0276 Uiso 1.0 4 calc R . .
H71 H 0.9011 1.0127 0.4311 0.0278 Uiso 1.0 4 calc R . .
H72 H 0.7295 1.0301 0.3705 0.0294 Uiso 1.0 4 calc R . .
H73 H 0.5611 0.9931 0.4085 0.0285 Uiso 1.0 4 calc R . .
H74 H 0.5661 0.9398 0.5053 0.0263 Uiso 1.0 4 calc R . .
H75 H 0.5571 0.8358 0.5947 0.0345 Uiso 1.0 4 calc R . .
H76 H 0.3807 0.8357 0.6539 0.0440 Uiso 1.0 4 calc R . .
H77 H 0.3257 0.8981 0.7280 0.0496 Uiso 1.0 4 calc R . .
H78 H 0.4461 0.9626 0.7365 0.0473 Uiso 1.0 4 calc R . .
H79 H 0.6197 0.9631 0.6751 0.0337 Uiso 1.0 4 calc R . .
H80 H 0.7602 0.9277 0.7425 0.0313 Uiso 1.0 4 calc R . .
H81 H 0.9158 0.9398 0.8204 0.0395 Uiso 1.0 4 calc R . .
H82 H 1.1016 0.9268 0.7774 0.0410 Uiso 1.0 4 calc R . .
H83 H 1.1270 0.8999 0.6548 0.0365 Uiso 1.0 4 calc R . .
H84 H 0.9713 0.8881 0.5775 0.0327 Uiso 1.0 4 calc R . .

loop_
_atom_site_aniso_label
_atom_site_aniso_U_11
_atom_site_aniso_U_22
_atom_site_aniso_U_33
_atom_site_aniso_U_12
_atom_site_aniso_U_13
_atom_site_aniso_U_23
Ni1 0.02176(16) 0.01714(14) 0.02053(14) 0.00142(11) 0.00113(11) 0.00161(10)
O1 0.0389(10) 0.0200(8) 0.0207(8) 0.0052(7) -0.0011(7) -0.0000(6)
O2 0.0229(9) 0.0247(9) 0.0373(9) 0.0011(7) 0.0073(7) 0.0029(7)
O3 0.0215(9) 0.0308(9) 0.0251(8) -0.0052(7) 0.0008(7) -0.0019(7)
O4 0.0394(11) 0.0404(11) 0.0405(11) 0.0058(9) -0.0080(9) -0.0135(9)
O5 0.0279(9) 0.0199(8) 0.0323(9) 0.0038(7) 0.0020(7) 0.0026(7)
O6 0.0465(12) 0.0292(10) 0.0348(10) 0.0007(8) 0.0073(8) -0.0083(8)
N1 0.0270(11) 0.0186(9) 0.0194(9) 0.0015(8) -0.0002(8) 0.0005(7)
N2 0.0237(10) 0.0225(10) 0.0213(9) 0.0011(8) 0.0000(8) 0.0020(7)
N3 0.0358(12) 0.0187(10) 0.0278(10) 0.0005(9) -0.0036(9) 0.0019(8)
N4A 0.040(2) 0.0217(14) 0.0335(14) -0.0008(13) 0.0094(12) -0.0050(11)
C1 0.0563(18) 0.0275(13) 0.0268(13) 0.0085(12) 0.0006(12) -0.0068(10)
C2 0.0505(16) 0.0231(12) 0.0208(11) 0.0021(11) -0.0052(11) 0.0032(9)
C3 0.0396(15) 0.0240(12) 0.0267(12) 0.0082(11) -0.0073(11) 0.0033(10)
C4 0.0352(14) 0.0177(11) 0.0304(12) -0.0030(10) 0.0012(10) 0.0000(9)
C5 0.0307(14) 0.0245(12) 0.0345(13) -0.0080(10) 0.0024(11) 0.0043(10)
C6 0.0232(13) 0.0400(15) 0.0464(16) 0.0041(11) 0.0106(12) -0.0006(12)
C7 0.0267(14) 0.0517(18) 0.0398(15) -0.0053(12) -0.0047(12) -0.0065(13)
C8 0.0294(14) 0.0326(13) 0.0284(12) -0.0056(11) 0.0095(10) 0.0004(10)
C9 0.0346(14) 0.0253(12) 0.0234(11) -0.0013(10) 0.0041(10) 0.0041(9)
C10 0.0250(13) 0.0355(14) 0.0264(12) 0.0043(10) -0.0041(10) -0.0007(10)
C11 0.0341(15) 0.0401(15) 0.0273(13) 0.0032(12) -0.0069(11) -0.0007(11)
C12 0.0443(18) 0.069(3) 0.0531(19) 0.0000(16) -0.0059(15) -0.0325(16)
C13 0.0286(13) 0.0220(12) 0.0250(11) 0.0032(10) 0.0004(10) -0.0003(9)
C14 0.0506(17) 0.0195(12) 0.0316(13) -0.0023(11) -0.0016(12) 0.0020(10)
C15 0.0494(19) 0.0254(14) 0.080(3) 0.0037(13) -0.0265(17) 0.0089(14)
C16A 0.0399(17) 0.0255(15) 0.0313(15) 0.0059(12) 0.0083(12) 0.0009(11)
C17A 0.057(3) 0.0305(17) 0.052(2) -0.0068(16) 0.0192(17) -0.0138(15)
C18A 0.039(3) 0.0391(19) 0.0369(18) 0.0028(16) 0.0107(16) 0.0017(13)
C19 0.0222(12) 0.0218(11) 0.0240(11) -0.0010(9) 0.0059(9) 0.0059(9)
C20 0.0253(13) 0.0241(12) 0.0285(12) 0.0001(10) 0.0032(10) 0.0039(9)
C21 0.0350(15) 0.0231(12) 0.0389(14) 0.0062(11) 0.0076(11) 0.0053(10)
C22 0.0457(16) 0.0224(12) 0.0313(13) 0.0004(11) 0.0128(11) -0.0012(10)
C23 0.0394(15) 0.0303(13) 0.0247(12) -0.0034(11) 0.0040(11) 0.0003(10)
C24 0.0301(14) 0.0271(12) 0.0277(12) 0.0017(10) 0.0034(10) 0.0021(10)
C25 0.0222(12) 0.0234(11) 0.0238(11) 0.0017(9) -0.0015(9) 0.0029(9)
C26 0.0278(13) 0.0268(12) 0.0268(12) -0.0006(10) 0.0031(10) -0.0004(9)
C27 0.0310(14) 0.0314(13) 0.0340(13) -0.0078(11) 0.0039(11) -0.0011(10)
C28 0.0275(14) 0.0390(15) 0.0308(13) -0.0047(11) 0.0077(11) 0.0027(11)
C29 0.0294(14) 0.0374(14) 0.0221(11) -0.0002(11) 0.0046(10) -0.0030(10)
C30 0.0247(13) 0.0284(12) 0.0259(12) -0.0031(10) 0.0001(10) -0.0005(9)
C31 0.0221(12) 0.0231(12) 0.0268(12) -0.0010(9) -0.0006(9) 0.0018(9)
C32 0.0341(14) 0.0257(13) 0.0332(13) 0.0037(11) 0.0068(11) 0.0018(10)
C33 0.0447(17) 0.0263(14) 0.0457(16) 0.0069(12) 0.0059(13) 0.0038(11)
C34 0.0465(17) 0.0274(14) 0.0398(15) 0.0039(12) -0.0032(12) 0.0105(11)
C35 0.0431(16) 0.0303(14) 0.0290(13) -0.0020(12) 0.0019(11) 0.0083(10)
C36 0.0296(13) 0.0257(12) 0.0295(12) 0.0030(10) 0.0028(10) 0.0041(10)
C37 0.0237(12) 0.0224(11) 0.0254(11) 0.0039(9) 0.0055(9) -0.0025(9)
C38 0.0272(13) 0.0266(12) 0.0256(12) 0.0023(10) 0.0039(10) -0.0027(9)
C39 0.0281(14) 0.0319(14) 0.0375(14) -0.0051(11) 0.0048(11) -0.0082(11)
C40 0.0265(14) 0.0427(16) 0.0352(14) 0.0066(12) -0.0044(11) -0.0098(11)
C41 0.0328(15) 0.0396(15) 0.0295(13) 0.0095(12) -0.0014(11) -0.0004(11)
C42 0.0268(13) 0.0305(13) 0.0291(12) 0.0021(10) 0.0022(10) 0.0043(10)
C43 0.0177(12) 0.0201(11) 0.0271(11) 0.0007(9) -0.0001(9) 0.0009(9)
C44 0.0309(13) 0.0227(12) 0.0270(12) 0.0043(10) -0.0013(10) 0.0033(9)
C45 0.0297(14) 0.0205(12) 0.0394(14) 0.0034(10) 0.0002(11) 0.0050(10)
C46 0.0250(13) 0.0202(12) 0.0412(14) 0.0001(10) 0.0012(11) -0.0061(10)
C47 0.0247(13) 0.0262(12) 0.0286(12) -0.0009(10) -0.0007(10) -0.0045(9)
C48 0.0238(13) 0.0216(11) 0.0282(12) 0.0011(9) -0.0029(10) 0.0007(9)
C49 0.0234(12) 0.0170(11) 0.0202(10) 0.0029(9) 0.0002(9) -0.0038(8)
C50 0.0218(12) 0.0220(11) 0.0253(11) 0.0028(9) -0.0004(9) -0.0012(9)
C51 0.0238(12) 0.0195(11) 0.0262(11) -0.0013(9) 0.0054(9) 0.0004(9)
C52 0.0332(14) 0.0195(11) 0.0208(11) 0.0018(10) 0.0013(10) 0.0008(8)
C53 0.0266(13) 0.0208(11) 0.0239(11) 0.0017(10) -0.0052(9) 0.0002(9)
C54 0.0221(12) 0.0193(11) 0.0244(11) -0.0008(9) -0.0002(9) -0.0007(9)
C55 0.0234(12) 0.0277(12) 0.0196(11) 0.0046(10) -0.0029(9) 0.0060(9)
C56 0.0253(13) 0.0328(13) 0.0280(12) 0.0029(10) -0.0048(10) 0.0097(10)
C57 0.0233(14) 0.0487(17) 0.0381(14) -0.0011(12) -0.0036(11) 0.0219(12)
C58 0.0239(14) 0.070(2) 0.0304(14) 0.0113(14) 0.0052(11) 0.0202(13)
C59 0.0361(16) 0.0586(18) 0.0235(12) 0.0213(14) 0.0029(11) 0.0054(12)
C60 0.0275(13) 0.0320(13) 0.0248(12) 0.0076(10) 0.0002(10) 0.0025(10)
C61 0.0270(13) 0.0150(10) 0.0251(11) -0.0014(9) -0.0016(9) 0.0037(8)
C62 0.0264(13) 0.0227(12) 0.0292(12) -0.0009(10) -0.0037(10) 0.0010(9)
C63 0.0425(16) 0.0261(13) 0.0300(13) -0.0026(11) -0.0098(11) -0.0012(10)
C64 0.0351(15) 0.0270(13) 0.0401(14) -0.0048(11) -0.0147(12) 0.0055(11)
C65 0.0237(13) 0.0261(13) 0.0414(14) -0.0024(10) -0.0053(11) 0.0079(10)
C66 0.0294(13) 0.0244(12) 0.0280(12) 0.0020(10) -0.0029(10) 0.0032(9)
B1 0.0237(14) 0.0210(13) 0.0226(12) -0.0005(10) 0.0007(10) 0.0005(10)
B2 0.0215(14) 0.0215(13) 0.0221(12) 0.0025(10) -0.0008(10) 0.0022(10)

loop_
_atom_type_symbol
_atom_type_description
_atom_type_scat_dispersion_real
_atom_type_scat_dispersion_imag
_atom_type_scat_source
C C 0.003 0.002
;
International Tables for Crystallography
(1992, Vol. C, Tables 4.2.6.8 and 6.1.1.4)
;
H H 0.000 0.000
;
International Tables for Crystallography
(1992, Vol. C, Table 6.1.1.4)
;
B B 0.001 0.001
;
International Tables for Crystallography
(1992, Vol. C, Tables 4.2.6.8 and 6.1.1.4)
;
N N 0.006 0.003
;
International Tables for Crystallography
(1992, Vol. C, Tables 4.2.6.8 and 6.1.1.4)
;
Ni Ni 0.339 1.112
;
International Tables for Crystallography
(1992, Vol. C, Tables 4.2.6.8 and 6.1.1.4)
;
O O 0.011 0.006
;
International Tables for Crystallography
(1992, Vol. C, Tables 4.2.6.8 and 6.1.1.4)
;

loop_
_geom_angle_atom_site_label_1
_geom_angle_atom_site_label_2
_geom_angle_atom_site_label_3
_geom_angle
_geom_angle_publ_flag
O1 Ni1 O2 92.58(7) yes
O1 Ni1 O3 89.78(6) yes
O1 Ni1 O5 93.12(6) yes
O1 Ni1 N1 82.07(6) yes
O1 Ni1 N2 170.09(7) yes
O2 Ni1 O3 177.44(6) yes
O2 Ni1 O5 89.77(6) yes
O2 Ni1 N1 81.09(7) yes
O2 Ni1 N2 96.01(7) yes
O3 Ni1 O5 89.11(6) yes
O3 Ni1 N1 100.23(7) yes
O3 Ni1 N2 81.73(7) yes
O5 Ni1 N1 169.43(7) yes
O5 Ni1 N2 91.84(7) yes
N1 Ni1 N2 94.38(7) yes
Ni1 O1 C1 125.43(14) yes
Ni1 O1 C2 111.10(12) yes
C1 O1 C2 111.74(17) yes
Ni1 O2 C5 114.81(13) yes
Ni1 O2 C6 127.40(14) yes
C5 O2 C6 112.58(18) yes
Ni1 O3 C7 128.14(14) yes
Ni1 O3 C8 110.94(13) yes
C7 O3 C8 111.63(17) yes
C11 O4 C12 112.1(2) yes
Ni1 O5 C13 130.77(15) yes
C16A O6 C16B 81.5(11) yes
Ni1 N1 C3 109.34(13) yes
Ni1 N1 C4 107.74(13) yes
C3 N1 C4 115.77(17) yes
Ni1 N2 C9 105.86(13) yes
Ni1 N2 C10 117.89(13) yes
C9 N2 C10 112.69(17) yes
C13 N3 C14 122.6(2) yes
C13 N3 C15 119.6(2) yes
C14 N3 C15 117.84(19) yes
C16A N4A C17A 120.5(3) yes
C16A N4A C18A 121.5(3) yes
C17A N4A C18A 117.9(3) yes
C16B N4B C17B 118(3) yes
C16B N4B C18B 120(3) yes
C17B N4B C18B 122(3) yes
O1 C2 C3 107.79(18) yes
N1 C3 C2 111.78(19) yes
N1 C4 C5 111.79(18) yes
O2 C5 C4 107.35(18) yes
O3 C8 C9 107.07(18) yes
N2 C9 C8 109.23(18) yes
N2 C10 C11 113.92(19) yes
O4 C11 C10 107.50(19) yes
O5 C13 N3 122.7(2) yes
O6 C16A N4A 126.1(3) yes
O6 C16B N4B 121(3) yes
C20 C19 C24 114.8(2) yes
C20 C19 B1 122.58(19) yes
C24 C19 B1 122.50(19) yes
C19 C20 C21 123.0(2) yes
C20 C21 C22 120.4(3) yes
C21 C22 C23 118.6(3) yes
C22 C23 C24 120.6(3) yes
C19 C24 C23 122.7(2) yes
C26 C25 C30 114.5(2) yes
C26 C25 B1 122.89(19) yes
C30 C25 B1 122.59(19) yes
C25 C26 C27 123.1(2) yes
C26 C27 C28 120.2(3) yes
C27 C28 C29 118.9(3) yes
C28 C29 C30 120.0(2) yes
C25 C30 C29 123.3(2) yes
C32 C31 C36 114.8(2) yes
C32 C31 B1 122.4(2) yes
C36 C31 B1 122.6(2) yes
C31 C32 C33 122.8(3) yes
C32 C33 C34 120.5(3) yes
C33 C34 C35 118.5(3) yes
C34 C35 C36 120.4(3) yes
C31 C36 C35 123.0(3) yes
C38 C37 C42 115.0(2) yes
C38 C37 B1 122.38(19) yes
C42 C37 B1 122.53(19) yes
C37 C38 C39 122.7(2) yes
C38 C39 C40 120.3(3) yes
C39 C40 C41 118.9(3) yes
C40 C41 C42 120.1(3) yes
C37 C42 C41 123.1(3) yes
C44 C43 C48 114.3(2) yes
C44 C43 B2 122.31(19) yes
C48 C43 B2 123.34(19) yes
C43 C44 C45 123.1(2) yes
C44 C45 C46 120.2(3) yes
C45 C46 C47 118.8(3) yes
C46 C47 C48 120.2(3) yes
C43 C48 C47 123.3(2) yes
C50 C49 C54 115.15(19) yes
C50 C49 B2 124.20(19) yes
C54 C49 B2 120.42(19) yes
C49 C50 C51 122.6(2) yes
C50 C51 C52 120.4(2) yes
C51 C52 C53 119.0(2) yes
C52 C53 C54 120.0(2) yes
C49 C54 C53 122.8(2) yes
C56 C55 C60 114.8(2) yes
C56 C55 B2 123.8(2) yes
C60 C55 B2 121.4(2) yes
C55 C56 C57 122.7(3) yes
C56 C57 C58 120.3(3) yes
C57 C58 C59 119.0(3) yes
C58 C59 C60 120.0(3) yes
C55 C60 C59 123.2(3) yes
C62 C61 C66 114.0(2) yes
C62 C61 B2 126.0(2) yes
C66 C61 B2 119.92(19) yes
C61 C62 C63 123.4(3) yes
C62 C63 C64 120.4(3) yes
C63 C64 C65 118.6(3) yes
C64 C65 C66 120.2(3) yes
C61 C66 C65 123.5(3) yes
C19 B1 C25 108.50(17) yes
C19 B1 C31 111.36(17) yes
C19 B1 C37 108.68(18) yes
C25 B1 C31 110.20(18) yes
C25 B1 C37 110.37(17) yes
C31 B1 C37 107.72(17) yes
C43 B2 C49 107.79(17) yes
C43 B2 C55 109.93(18) yes
C43 B2 C61 108.46(17) yes
C49 B2 C55 107.87(18) yes
C49 B2 C61 110.14(17) yes
C55 B2 C61 112.55(18) yes
Ni1 N1 H1 107.913 yes
C3 N1 H1 107.907 yes
C4 N1 H1 107.918 yes
Ni1 N2 H2 106.578 yes
C9 N2 H2 106.573 yes
C10 N2 H2 106.574 yes
O1 C1 H3 109.484 yes
O1 C1 H4 109.475 yes
O1 C1 H5 109.463 yes
H3 C1 H4 109.465 yes
H3 C1 H5 109.469 yes
H4 C1 H5 109.471 yes
O1 C2 H6 110.160 yes
O1 C2 H7 110.155 yes
C3 C2 H6 110.135 yes
C3 C2 H7 110.150 yes
H6 C2 H7 108.455 yes
N1 C3 H8 109.251 yes
N1 C3 H9 109.269 yes
C2 C3 H8 109.261 yes
C2 C3 H9 109.268 yes
H8 C3 H9 107.929 yes
N1 C4 H10 109.257 yes
N1 C4 H11 109.253 yes
C5 C4 H10 109.261 yes
C5 C4 H11 109.261 yes
H10 C4 H11 107.939 yes
O2 C5 H12 110.238 yes
O2 C5 H13 110.235 yes
C4 C5 H12 110.245 yes
C4 C5 H13 110.244 yes
H12 C5 H13 108.531 yes
O2 C6 H14 109.462 yes
O2 C6 H15 109.457 yes
O2 C6 H16 109.472 yes
H14 C6 H15 109.474 yes
H14 C6 H16 109.485 yes
H15 C6 H16 109.477 yes
O3 C7 H17 109.477 yes
O3 C7 H18 109.459 yes
O3 C7 H19 109.473 yes
H17 C7 H18 109.470 yes
H17 C7 H19 109.468 yes
H18 C7 H19 109.480 yes
O3 C8 H20 110.310 yes
O3 C8 H21 110.313 yes
C9 C8 H20 110.305 yes
C9 C8 H21 110.301 yes
H20 C8 H21 108.546 yes
N2 C9 H22 109.825 yes
N2 C9 H23 109.842 yes
C8 C9 H22 109.823 yes
C8 C9 H23 109.833 yes
H22 C9 H23 108.273 yes
N2 C10 H24 108.756 yes
N2 C10 H25 108.776 yes
C11 C10 H24 108.769 yes
C11 C10 H25 108.783 yes
H24 C10 H25 107.661 yes
O4 C11 H26 110.198 yes
O4 C11 H27 110.216 yes
C10 C11 H26 110.214 yes
C10 C11 H27 110.221 yes
H26 C11 H27 108.498 yes
O4 C12 H28 109.470 yes
O4 C12 H29 109.471 yes
O4 C12 H30 109.476 yes
H28 C12 H29 109.455 yes
H28 C12 H30 109.476 yes
H29 C12 H30 109.479 yes
O5 C13 H31 118.615 yes
N3 C13 H31 118.651 yes
N3 C14 H32 109.469 yes
N3 C14 H33 109.481 yes
N3 C14 H34 109.480 yes
H32 C14 H33 109.469 yes
H32 C14 H34 109.469 yes
H33 C14 H34 109.459 yes
N3 C15 H35 109.478 yes
N3 C15 H36 109.478 yes
N3 C15 H37 109.470 yes
H35 C15 H36 109.462 yes
H35 C15 H37 109.468 yes
H36 C15 H37 109.471 yes
O6 C16A H38A 116.957 yes
N4A C16A H38A 116.947 yes
O6 C16B H38B 119.699 yes
N4B C16B H38B 119.709 yes
N4A C17A H39A 109.462 yes
N4A C17A H40A 109.483 yes
N4A C17A H41A 109.476 yes
H39A C17A H40A 109.468 yes
H39A C17A H41A 109.458 yes
H40A C17A H41A 109.480 yes
N4B C17B H39B 109.474 yes
N4B C17B H40B 109.466 yes
N4B C17B H41B 109.472 yes
H39B C17B H40B 109.460 yes
H39B C17B H41B 109.477 yes
H40B C17B H41B 109.479 yes
N4A C18A H42A 109.471 yes
N4A C18A H43A 109.474 yes
N4A C18A H44A 109.473 yes
H42A C18A H43A 109.473 yes
H42A C18A H44A 109.459 yes
H43A C18A H44A 109.476 yes
N4B C18B H42B 109.461 yes
N4B C18B H43B 109.475 yes
N4B C18B H44B 109.469 yes
H42B C18B H43B 109.480 yes
H42B C18B H44B 109.462 yes
H43B C18B H44B 109.480 yes
C19 C20 H45 118.504 yes
C21 C20 H45 118.513 yes
C20 C21 H46 119.820 yes
C22 C21 H46 119.826 yes
C21 C22 H47 120.691 yes
C23 C22 H47 120.716 yes
C22 C23 H48 119.701 yes
C24 C23 H48 119.728 yes
C19 C24 H49 118.653 yes
C23 C24 H49 118.648 yes
C25 C26 H50 118.465 yes
C27 C26 H50 118.438 yes
C26 C27 H51 119.893 yes
C28 C27 H51 119.888 yes
C27 C28 H52 120.560 yes
C29 C28 H52 120.557 yes
C28 C29 H53 120.017 yes
C30 C29 H53 120.011 yes
C25 C30 H54 118.345 yes
C29 C30 H54 118.335 yes
C31 C32 H55 118.616 yes
C33 C32 H55 118.612 yes
C32 C33 H56 119.768 yes
C34 C33 H56 119.765 yes
C33 C34 H57 120.722 yes
C35 C34 H57 120.734 yes
C34 C35 H58 119.802 yes
C36 C35 H58 119.790 yes
C31 C36 H59 118.516 yes
C35 C36 H59 118.503 yes
C37 C38 H60 118.619 yes
C39 C38 H60 118.642 yes
C38 C39 H61 119.866 yes
C40 C39 H61 119.870 yes
C39 C40 H62 120.550 yes
C41 C40 H62 120.567 yes
C40 C41 H63 119.947 yes
C42 C41 H63 119.964 yes
C37 C42 H64 118.477 yes
C41 C42 H64 118.473 yes
C43 C44 H65 118.433 yes
C45 C44 H65 118.423 yes
C44 C45 H66 119.894 yes
C46 C45 H66 119.894 yes
C45 C46 H67 120.614 yes
C47 C46 H67 120.616 yes
C46 C47 H68 119.898 yes
C48 C47 H68 119.899 yes
C43 C48 H69 118.338 yes
C47 C48 H69 118.340 yes
C49 C50 H70 118.679 yes
C51 C50 H70 118.704 yes
C50 C51 H71 119.785 yes
C52 C51 H71 119.780 yes
C51 C52 H72 120.473 yes
C53 C52 H72 120.488 yes
C52 C53 H73 120.009 yes
C54 C53 H73 120.005 yes
C49 C54 H74 118.612 yes
C53 C54 H74 118.628 yes
C55 C56 H75 118.664 yes
C57 C56 H75 118.667 yes
C56 C57 H76 119.841 yes
C58 C57 H76 119.859 yes
C57 C58 H77 120.516 yes
C59 C58 H77 120.500 yes
C58 C59 H78 120.021 yes
C60 C59 H78 120.009 yes
C55 C60 H79 118.416 yes
C59 C60 H79 118.397 yes
C61 C62 H80 118.318 yes
C63 C62 H80 118.309 yes
C62 C63 H81 119.817 yes
C64 C63 H81 119.811 yes
C63 C64 H82 120.703 yes
C65 C64 H82 120.714 yes
C64 C65 H83 119.923 yes
C66 C65 H83 119.916 yes
C61 C66 H84 118.260 yes
C65 C66 H84 118.276 yes

loop_
_geom_bond_atom_site_label_1
_geom_bond_atom_site_label_2
_geom_bond_distance
_geom_bond_publ_flag
Ni1 O1 2.1078(15) yes
Ni1 O2 2.0830(16) yes
Ni1 O3 2.0919(15) yes
Ni1 O5 2.0057(16) yes
Ni1 N1 2.0551(18) yes
Ni1 N2 2.0910(17) yes
O1 C1 1.443(3) yes
O1 C2 1.436(3) yes
O2 C5 1.427(3) yes
O2 C6 1.436(3) yes
O3 C7 1.433(3) yes
O3 C8 1.445(3) yes
O4 C11 1.419(4) yes
O4 C12 1.417(4) yes
O5 C13 1.249(3) yes
O6 C16A 1.231(4) yes
O6 C16B 1.24(3) yes
N1 C3 1.482(3) yes
N1 C4 1.482(3) yes
N2 C9 1.483(3) yes
N2 C10 1.483(3) yes
N3 C13 1.309(3) yes
N3 C14 1.457(3) yes
N3 C15 1.453(4) yes
N4A C16A 1.327(4) yes
N4A C17A 1.461(5) yes
N4A C18A 1.448(5) yes
N4B C16B 1.42(4) yes
N4B C17B 1.43(5) yes
N4B C18B 1.42(5) yes
C2 C3 1.511(4) yes
C4 C5 1.508(4) yes
C8 C9 1.498(4) yes
C10 C11 1.507(4) yes
C19 C20 1.399(3) yes
C19 C24 1.406(3) yes
C19 B1 1.648(4) yes
C20 C21 1.394(4) yes
C21 C22 1.383(4) yes
C22 C23 1.379(4) yes
C23 C24 1.393(4) yes
C25 C26 1.404(3) yes
C25 C30 1.402(3) yes
C25 B1 1.649(4) yes
C26 C27 1.391(4) yes
C27 C28 1.386(4) yes
C28 C29 1.381(4) yes
C29 C30 1.394(4) yes
C31 C32 1.401(4) yes
C31 C36 1.403(4) yes
C31 B1 1.654(4) yes
C32 C33 1.392(4) yes
C33 C34 1.385(4) yes
C34 C35 1.379(4) yes
C35 C36 1.391(4) yes
C37 C38 1.402(4) yes
C37 C42 1.400(4) yes
C37 B1 1.647(4) yes
C38 C39 1.392(4) yes
C39 C40 1.381(4) yes
C40 C41 1.384(4) yes
C41 C42 1.388(4) yes
C43 C44 1.410(3) yes
C43 C48 1.397(3) yes
C43 B2 1.644(4) yes
C44 C45 1.388(4) yes
C45 C46 1.382(4) yes
C46 C47 1.381(4) yes
C47 C48 1.392(4) yes
C49 C50 1.402(3) yes
C49 C54 1.404(3) yes
C49 B2 1.648(3) yes
C50 C51 1.393(3) yes
C51 C52 1.375(3) yes
C52 C53 1.389(3) yes
C53 C54 1.391(3) yes
C55 C56 1.402(4) yes
C55 C60 1.406(4) yes
C55 B2 1.642(4) yes
C56 C57 1.394(4) yes
C57 C58 1.379(4) yes
C58 C59 1.387(4) yes
C59 C60 1.384(4) yes
C61 C62 1.398(3) yes
C61 C66 1.412(4) yes
C61 B2 1.653(4) yes
C62 C63 1.387(4) yes
C63 C64 1.381(4) yes
C64 C65 1.386(4) yes
C65 C66 1.380(4) yes
N1 H1 0.930 yes
N2 H2 0.930 yes
C1 H3 0.980 yes
C1 H4 0.980 yes
C1 H5 0.980 yes
C2 H6 0.990 yes
C2 H7 0.990 yes
C3 H8 0.990 yes
C3 H9 0.990 yes
C4 H10 0.990 yes
C4 H11 0.990 yes
C5 H12 0.990 yes
C5 H13 0.990 yes
C6 H14 0.980 yes
C6 H15 0.980 yes
C6 H16 0.980 yes
C7 H17 0.980 yes
C7 H18 0.980 yes
C7 H19 0.980 yes
C8 H20 0.990 yes
C8 H21 0.990 yes
C9 H22 0.990 yes
C9 H23 0.990 yes
C10 H24 0.990 yes
C10 H25 0.990 yes
C11 H26 0.990 yes
C11 H27 0.990 yes
C12 H28 0.980 yes
C12 H29 0.980 yes
C12 H30 0.980 yes
C13 H31 0.950 yes
C14 H32 0.980 yes
C14 H33 0.980 yes
C14 H34 0.980 yes
C15 H35 0.980 yes
C15 H36 0.980 yes
C15 H37 0.980 yes
C16A H38A 0.950 yes
C16B H38B 0.950 yes
C17A H39A 0.980 yes
C17A H40A 0.980 yes
C17A H41A 0.980 yes
C17B H39B 0.980 yes
C17B H40B 0.980 yes
C17B H41B 0.980 yes
C18A H42A 0.980 yes
C18A H43A 0.980 yes
C18A H44A 0.980 yes
C18B H42B 0.980 yes
C18B H43B 0.980 yes
C18B H44B 0.980 yes
C20 H45 0.950 yes
C21 H46 0.950 yes
C22 H47 0.950 yes
C23 H48 0.950 yes
C24 H49 0.950 yes
C26 H50 0.950 yes
C27 H51 0.950 yes
C28 H52 0.950 yes
C29 H53 0.950 yes
C30 H54 0.950 yes
C32 H55 0.950 yes
C33 H56 0.950 yes
C34 H57 0.950 yes
C35 H58 0.950 yes
C36 H59 0.950 yes
C38 H60 0.950 yes
C39 H61 0.950 yes
C40 H62 0.950 yes
C41 H63 0.950 yes
C42 H64 0.950 yes
C44 H65 0.950 yes
C45 H66 0.950 yes
C46 H67 0.950 yes
C47 H68 0.950 yes
C48 H69 0.950 yes
C50 H70 0.950 yes
C51 H71 0.950 yes
C52 H72 0.950 yes
C53 H73 0.950 yes
C54 H74 0.950 yes
C56 H75 0.950 yes
C57 H76 0.950 yes
C58 H77 0.950 yes
C59 H78 0.950 yes
C60 H79 0.950 yes
C62 H80 0.950 yes
C63 H81 0.950 yes
C64 H82 0.950 yes
C65 H83 0.950 yes
C66 H84 0.950 yes

loop_
_geom_contact_atom_site_label_1
_geom_contact_atom_site_label_2
_geom_contact_distance
_geom_contact_publ_flag
_geom_contact_site_symmetry_2
O1 C5 3.578(3) yes .
O1 C7 3.185(3) yes .
O2 C2 3.353(3) yes .
O2 C3 3.554(3) yes .
O2 C10 3.222(3) yes .
O3 C13 3.026(3) yes .
O4 N2 2.899(3) yes .
O5 C1 3.193(3) yes .
O5 C6 3.116(3) yes .
O5 C9 3.241(3) yes .
O5 C10 3.336(3) yes .
O5 C14 3.585(3) yes .
O5 C15 2.710(4) yes .
O6 C17A 3.589(4) yes .
O6 C17B 3.58(4) yes .
O6 C18A 2.820(4) yes .
O6 C18B 2.78(4) yes .
N2 C4 3.438(3) yes .
C2 C4 3.282(4) yes .
C2 C5 3.297(4) yes .
C3 C5 3.213(4) yes .
C9 C11 3.083(4) yes .
C9 C13 3.506(3) yes .
C19 C22 2.854(4) yes .
C19 C26 3.005(3) yes .
C19 C36 3.096(4) yes .
C19 C38 3.556(3) yes .
C19 C42 3.447(4) yes .
C20 C23 2.747(4) yes .
C20 C25 3.560(3) yes .
C20 C37 3.014(3) yes .
C20 C42 3.333(4) yes .
C21 C24 2.750(4) yes .
C24 C25 3.445(3) yes .
C24 C26 3.334(4) yes .
C24 C31 3.165(4) yes .
C24 C36 3.156(4) yes .
C25 C28 2.855(4) yes .
C25 C32 3.123(4) yes .
C25 C42 3.117(4) yes .
C26 C29 2.753(4) yes .
C27 C30 2.747(4) yes .
C30 C31 3.453(3) yes .
C30 C32 3.352(4) yes .
C30 C37 3.142(4) yes .
C30 C42 3.248(4) yes .
C31 C34 2.853(4) yes .
C31 C38 2.995(3) yes .
C32 C35 2.750(4) yes .
C32 C37 3.440(4) yes .
C33 C36 2.745(4) yes .
C36 C37 3.527(4) yes .
C36 C38 3.455(4) yes .
C37 C40 2.846(4) yes .
C38 C41 2.751(4) yes .
C39 C42 2.747(4) yes .
C43 C46 2.855(4) yes .
C43 C50 3.502(3) yes .
C43 C54 3.449(3) yes .
C43 C56 3.006(4) yes .
C43 C66 3.080(3) yes .
C44 C47 2.746(4) yes .
C44 C55 3.496(4) yes .
C44 C56 3.551(4) yes .
C44 C61 3.080(4) yes .
C44 C66 3.227(4) yes .
C45 C48 2.747(4) yes .
C48 C49 2.992(3) yes .
C48 C54 3.378(4) yes .
C48 C55 3.585(4) yes .
C49 C52 2.845(3) yes .
C49 C60 3.225(3) yes .
C49 C66 3.370(3) yes .
C50 C53 2.755(4) yes .
C50 C61 3.113(3) yes .
C50 C66 3.261(4) yes .
C51 C54 2.751(3) yes .
C54 C55 2.981(3) yes .
C54 C60 3.363(3) yes .
C55 C58 2.846(4) yes .
C55 C62 3.149(4) yes .
C56 C59 2.755(4) yes .
C57 C60 2.746(4) yes .
C60 C61 3.317(4) yes .
C60 C62 3.218(4) yes .
C61 C64 2.855(4) yes .
C62 C65 2.745(4) yes .
C63 C66 2.740(4) yes .
O4 O6 3.508(3) yes .
O4 C16A 3.229(4) yes .
O6 O4 3.508(3) yes .
O6 N1 2.911(3) yes .
O6 N2 3.113(3) yes .
O6 C4 3.311(3) yes .
O6 C8 3.442(3) yes .
N1 O6 2.911(3) yes .
N2 O6 3.113(3) yes .
N4A C59 3.598(4) yes 2_646
N4B C59 3.36(3) yes 2_646
C1 C20 3.481(4) yes 2_656
C2 C51 3.554(4) yes 2_646
C2 C52 3.372(3) yes 2_646
C3 C52 3.591(3) yes 2_646
C3 C53 3.579(3) yes 2_646
C4 O6 3.311(3) yes .
C4 C16A 3.596(4) yes .
C6 C47 3.285(4) yes 4_465
C6 C48 3.308(4) yes 4_465
C7 C47 3.406(4) yes 4_565
C7 C48 3.553(4) yes 4_565
C8 O6 3.442(3) yes .
C8 C38 3.493(4) yes 3_766
C11 C32 3.567(4) yes 3_666
C14 C62 3.430(4) yes .
C15 C23 3.571(4) yes 3_666
C15 C56 3.463(4) yes .
C15 C57 3.365(4) yes .
C16A O4 3.229(4) yes .
C16A C4 3.596(4) yes .
C16B C35 3.55(3) yes 3_766
C16B C38 3.43(3) yes 3_766
C16B C59 3.40(3) yes 2_646
C17A C38 3.586(4) yes .
C17A C39 3.598(5) yes .
C17B C39 3.51(4) yes .
C17B C40 3.52(4) yes .
C20 C1 3.481(4) yes 2_646
C23 C15 3.571(4) yes 3_666
C32 C11 3.567(4) yes 3_666
C35 C16B 3.55(3) yes 3_766
C38 C8 3.493(4) yes 3_766
C38 C16B 3.43(3) yes 3_766
C38 C17A 3.586(4) yes .
C39 C17A 3.598(5) yes .
C39 C17B 3.51(4) yes .
C40 C17B 3.52(4) yes .
C47 C6 3.285(4) yes 4_564
C47 C7 3.406(4) yes 4_464
C48 C6 3.308(4) yes 4_564
C48 C7 3.553(4) yes 4_464
C51 C2 3.554(4) yes 2_656
C52 C2 3.372(3) yes 2_656
C52 C3 3.591(3) yes 2_656
C52 C59 3.523(4) yes 3_676
C53 C3 3.579(3) yes 2_656
C53 C59 3.558(4) yes 3_676
C56 C15 3.463(4) yes .
C57 C15 3.365(4) yes .
C59 N4A 3.598(4) yes 2_656
C59 N4B 3.36(3) yes 2_656
C59 C16B 3.40(3) yes 2_656
C59 C52 3.523(4) yes 3_676
C59 C53 3.558(4) yes 3_676
C62 C14 3.430(4) yes .
Ni1 H3 3.4433 yes .
Ni1 H4 3.2501 yes .
Ni1 H6 3.2816 yes .
Ni1 H8 3.2532 yes .
Ni1 H11 3.1482 yes .
Ni1 H13 3.4259 yes .
Ni1 H16 3.1554 yes .
Ni1 H18 3.5314 yes .
Ni1 H19 3.2351 yes .
Ni1 H20 3.2781 yes .
Ni1 H22 3.0967 yes .
Ni1 H24 3.3000 yes .
Ni1 H25 3.1012 yes .
Ni1 H31 3.1440 yes .
O1 H1 3.4112 yes .
O1 H8 2.6834 yes .
O1 H9 3.2295 yes .
O1 H13 3.4158 yes .
O1 H14 3.5819 yes .
O1 H18 3.5617 yes .
O1 H19 2.6094 yes .
O1 H31 3.4369 yes .
O2 H1 3.4335 yes .
O2 H2 3.4079 yes .
O2 H3 3.3673 yes .
O2 H6 3.0370 yes .
O2 H10 3.2092 yes .
O2 H11 2.6925 yes .
O2 H24 3.4842 yes .
O2 H25 2.6104 yes .
O3 H1 3.0966 yes .
O3 H2 3.0793 yes .
O3 H8 3.3998 yes .
O3 H22 2.6059 yes .
O3 H23 3.2317 yes .
O3 H31 2.6757 yes .
O4 H2 2.4827 yes .
O4 H11 3.4801 yes .
O4 H23 3.3449 yes .
O4 H24 3.2117 yes .
O4 H25 2.5453 yes .
O5 H3 3.3741 yes .
O5 H4 2.7281 yes .
O5 H16 2.4931 yes .
O5 H22 2.8088 yes .
O5 H24 2.9345 yes .
O5 H25 3.5094 yes .
O5 H35 2.3314 yes .
O5 H36 3.1488 yes .
O5 H37 3.5407 yes .
O6 H42A 2.4176 yes .
O6 H42B 2.4823 yes .
O6 H43A 3.5406 yes .
O6 H44A 3.4120 yes .
O6 H44B 3.0776 yes .
N1 H2 2.7720 yes .
N1 H6 2.7870 yes .
N1 H7 3.3209 yes .
N1 H12 3.3142 yes .
N1 H13 2.8091 yes .
N1 H18 3.5685 yes .
N1 H20 3.5339 yes .
N2 H1 2.9424 yes .
N2 H11 3.0555 yes .
N2 H20 2.6716 yes .
N2 H21 3.2933 yes .
N2 H26 3.3500 yes .
N2 H27 2.7127 yes .
N3 H22 3.2266 yes .
C1 H6 2.6107 yes .
C1 H7 2.5852 yes .
C1 H14 3.4791 yes .
C1 H19 3.3542 yes .
C1 H31 3.4099 yes .
C2 H1 3.2202 yes .
C2 H3 2.6304 yes .
C2 H4 3.2217 yes .
C2 H5 2.5466 yes .
C2 H10 3.5102 yes .
C2 H13 2.8685 yes .
C2 H19 3.3970 yes .
C3 H10 2.6047 yes .
C3 H11 3.3160 yes .
C3 H13 3.0702 yes .
C3 H18 3.4359 yes .
C3 H19 3.4964 yes .
C4 H2 3.0835 yes .
C4 H6 3.1313 yes .
C4 H8 3.2978 yes .
C4 H9 2.5706 yes .
C4 H25 3.4718 yes .
C5 H1 3.2362 yes .
C5 H6 2.7869 yes .
C5 H9 3.3403 yes .
C5 H14 2.5649 yes .
C5 H15 2.6165 yes .
C5 H16 3.2182 yes .
C5 H25 3.3173 yes .
C6 H3 3.1994 yes .
C6 H12 2.5916 yes .
C6 H13 2.6127 yes .
C6 H25 3.2904 yes .
C7 H8 3.1306 yes .
C7 H20 2.6422 yes .
C7 H21 2.5627 yes .
C7 H31 3.3073 yes .
C8 H1 3.3756 yes .
C8 H2 2.6119 yes .
C8 H17 2.5779 yes .
C8 H18 2.5888 yes .
C8 H19 3.2246 yes .
C8 H31 3.5880 yes .
C9 H24 2.6147 yes .
C9 H25 3.3032 yes .
C9 H27 2.7760 yes .
C10 H11 3.4390 yes .
C10 H22 2.6539 yes .
C10 H23 2.6995 yes .
C11 H2 2.5718 yes .
C11 H22 3.3919 yes .
C11 H23 2.7880 yes .
C11 H28 2.5453 yes .
C11 H29 2.5775 yes .
C11 H30 3.1941 yes .
C12 H26 2.5081 yes .
C12 H27 2.6466 yes .
C13 H4 2.8551 yes .
C13 H16 3.5263 yes .
C13 H22 2.8278 yes .
C13 H32 2.4958 yes .
C13 H33 3.0241 yes .
C13 H34 3.0680 yes .
C13 H35 2.4676 yes .
C13 H36 2.8816 yes .
C13 H37 3.1146 yes .
C14 H31 2.5789 yes .
C14 H35 3.2848 yes .
C14 H36 2.8614 yes .
C14 H37 2.5918 yes .
C15 H22 3.5939 yes .
C15 H24 3.2596 yes .
C15 H31 3.2484 yes .
C15 H32 3.3055 yes .
C15 H33 2.7578 yes .
C15 H34 2.6774 yes .
C16A H39A 3.0552 yes .
C16A H40A 3.0358 yes .
C16A H41A 2.4711 yes .
C16A H42A 2.4807 yes .
C16A H43A 3.0800 yes .
C16A H44A 3.0077 yes .
C16B H39B 2.9699 yes .
C16B H40B 2.4616 yes .
C16B H41B 3.1569 yes .
C16B H42B 2.5844 yes .
C16B H43B 3.2492 yes .
C16B H44B 2.8431 yes .
C17A H38A 2.5333 yes .
C17A H42A 3.3038 yes .
C17A H43A 2.6528 yes .
C17A H44A 2.7821 yes .
C17B H38B 2.5988 yes .
C17B H42B 3.2359 yes .
C17B H43B 2.5656 yes .
C17B H44B 2.9502 yes .
C18A H38A 3.2644 yes .
C18A H39A 2.6877 yes .
C18A H40A 2.7488 yes .
C18A H41A 3.3053 yes .
C18B H38B 3.3139 yes .
C18B H39B 2.8008 yes .
C18B H40B 3.2847 yes .
C18B H41B 2.6693 yes .
C19 H46 3.3009 yes .
C19 H48 3.3043 yes .
C19 H50 2.6028 yes .
C19 H59 2.7075 yes .
C19 H64 3.4498 yes .
C20 H47 3.2704 yes .
C20 H49 3.2278 yes .
C20 H50 3.4081 yes .
C20 H64 3.2966 yes .
C21 H48 3.2354 yes .
C22 H45 3.2552 yes .
C22 H49 3.2538 yes .
C23 H46 3.2355 yes .
C23 H50 3.4645 yes .
C24 H45 3.2281 yes .
C24 H47 3.2690 yes .
C24 H50 2.6309 yes .
C24 H59 2.6665 yes .
C25 H49 3.4394 yes .
C25 H51 3.3045 yes .
C25 H53 3.3086 yes .
C25 H55 2.7829 yes .
C25 H64 2.7709 yes .
C26 H49 3.3029 yes .
C26 H52 3.2679 yes .
C26 H54 3.2249 yes .
C27 H53 3.2443 yes .
C28 H50 3.2540 yes .
C28 H54 3.2496 yes .
C29 H51 3.2428 yes .
C30 H50 3.2255 yes .
C30 H52 3.2654 yes .
C30 H55 2.6519 yes .
C30 H64 2.8800 yes .
C31 H49 2.8434 yes .
C31 H54 3.4120 yes .
C31 H56 3.2992 yes .
C31 H58 3.3017 yes .
C31 H60 2.5987 yes .
C32 H54 3.1723 yes .
C32 H57 3.2713 yes .
C32 H59 3.2268 yes .
C32 H60 3.2778 yes .
C33 H58 3.2376 yes .
C34 H55 3.2571 yes .
C34 H59 3.2499 yes .
C35 H56 3.2365 yes .
C35 H60 3.5444 yes .
C36 H49 2.7855 yes .
C36 H55 3.2275 yes .
C36 H57 3.2653 yes .
C36 H60 2.7639 yes .
C37 H45 2.6187 yes .
C37 H54 2.8224 yes .
C37 H55 3.4488 yes .
C37 H61 3.3000 yes .
C37 H63 3.2992 yes .
C38 H45 3.4581 yes .
C38 H59 3.5349 yes .
C38 H62 3.2654 yes .
C38 H64 3.2267 yes .
C39 H63 3.2418 yes .
C40 H60 3.2520 yes .
C40 H64 3.2492 yes .
C41 H45 3.4576 yes .
C41 H61 3.2418 yes .
C42 H45 2.6243 yes .
C42 H54 2.9299 yes .
C42 H60 3.2273 yes .
C42 H62 3.2628 yes .
C43 H66 3.3085 yes .
C43 H68 3.3015 yes .
C43 H70 3.5751 yes .
C43 H74 3.4869 yes .
C43 H75 2.5842 yes .
C43 H84 2.7580 yes .
C44 H67 3.2632 yes .
C44 H69 3.2245 yes .
C44 H75 2.9860 yes .
C44 H84 2.9594 yes .
C45 H68 3.2394 yes .
C46 H65 3.2486 yes .
C46 H69 3.2499 yes .
C47 H66 3.2391 yes .
C48 H65 3.2232 yes .
C48 H67 3.2658 yes .
C48 H74 3.4358 yes .
C48 H75 3.1021 yes .
C48 H84 3.5985 yes .
C49 H69 2.5996 yes .
C49 H71 3.2994 yes .
C49 H73 3.3029 yes .
C49 H79 3.0413 yes .
C49 H84 3.2714 yes .
C50 H69 3.3220 yes .
C50 H72 3.2624 yes .
C50 H74 3.2326 yes .
C50 H84 3.0482 yes .
C51 H73 3.2415 yes .
C52 H70 3.2489 yes .
C52 H74 3.2557 yes .
C53 H69 3.4436 yes .
C53 H71 3.2421 yes .
C54 H69 2.6871 yes .
C54 H70 3.2334 yes .
C54 H72 3.2674 yes .
C54 H79 3.3156 yes .
C55 H65 3.4851 yes .
C55 H74 2.5827 yes .
C55 H76 3.3012 yes .
C55 H78 3.3026 yes .
C55 H80 2.7692 yes .
C56 H74 3.1239 yes .
C56 H77 3.2658 yes .
C56 H79 3.2285 yes .
C57 H78 3.2431 yes .
C58 H75 3.2521 yes .
C58 H79 3.2466 yes .
C59 H76 3.2431 yes .
C59 H80 3.4702 yes .
C60 H74 2.9728 yes .
C60 H75 3.2306 yes .
C60 H77 3.2591 yes .
C60 H80 2.5344 yes .
C61 H65 2.7580 yes .
C61 H70 2.7516 yes .
C61 H79 3.1300 yes .
C61 H81 3.2981 yes .
C61 H83 3.3067 yes .
C62 H65 3.5759 yes .
C62 H79 2.9063 yes .
C62 H82 3.2630 yes .
C62 H84 3.2216 yes .
C63 H83 3.2399 yes .
C64 H80 3.2470 yes .
C64 H84 3.2434 yes .
C65 H70 3.4631 yes .
C65 H81 3.2399 yes .
C66 H65 2.9568 yes .
C66 H70 2.5619 yes .
C66 H80 3.2242 yes .
C66 H82 3.2579 yes .
B1 H45 2.7960 yes .
B1 H49 2.8035 yes .
B1 H50 2.8071 yes .
B1 H54 2.7975 yes .
B1 H55 2.8010 yes .
B1 H59 2.8042 yes .
B1 H60 2.7959 yes .
B1 H64 2.7958 yes .
B2 H65 2.7962 yes .
B2 H69 2.8040 yes .
B2 H70 2.8366 yes .
B2 H74 2.7598 yes .
B2 H75 2.8206 yes .
B2 H79 2.7723 yes .
B2 H80 2.8653 yes .
B2 H84 2.7520 yes .
H1 H2 2.4562 yes .
H1 H8 2.1505 yes .
H1 H9 2.4400 yes .
H1 H10 2.4008 yes .
H1 H11 2.1762 yes .
H1 H18 3.2607 yes .
H1 H20 2.9277 yes .
H2 H11 2.5541 yes .
H2 H20 2.4934 yes .
H2 H21 3.5197 yes .
H2 H22 2.7665 yes .
H2 H23 2.2423 yes .
H2 H24 2.7546 yes .
H2 H25 2.3396 yes .
H2 H26 3.4941 yes .
H2 H27 2.8188 yes .
H3 H6 2.4758 yes .
H3 H7 2.9428 yes .
H3 H14 2.6992 yes .
H3 H16 3.1393 yes .
H4 H6 3.5169 yes .
H4 H7 3.4552 yes .
H4 H19 3.2950 yes .
H4 H31 2.6155 yes .
H5 H6 2.8534 yes .
H5 H7 2.3566 yes .
H5 H19 3.4623 yes .
H6 H8 2.8588 yes .
H6 H9 2.3089 yes .
H6 H10 3.2927 yes .
H6 H13 2.1354 yes .
H6 H14 3.1953 yes .
H7 H8 2.3006 yes .
H7 H9 2.4343 yes .
H7 H19 3.4734 yes .
H8 H10 3.3896 yes .
H8 H18 2.6809 yes .
H8 H19 2.9596 yes .
H9 H10 2.2790 yes .
H9 H11 3.4175 yes .
H9 H13 3.0666 yes .
H10 H12 2.4518 yes .
H10 H13 2.2924 yes .
H11 H12 2.2834 yes .
H11 H13 2.8526 yes .
H11 H25 2.9395 yes .
H12 H14 2.8493 yes .
H12 H15 2.4414 yes .
H12 H16 3.4949 yes .
H12 H25 3.3031 yes .
H13 H14 2.4078 yes .
H13 H15 2.9612 yes .
H13 H16 3.4830 yes .
H15 H25 3.2119 yes .
H16 H24 3.5864 yes .
H16 H25 3.3773 yes .
H16 H35 2.7870 yes .
H17 H20 2.9514 yes .
H17 H21 2.3682 yes .
H17 H31 3.3829 yes .
H18 H20 2.4662 yes .
H18 H21 2.8466 yes .
H19 H20 3.5257 yes .
H19 H21 3.4626 yes .
H19 H31 3.2007 yes .
H20 H22 2.8626 yes .
H20 H23 2.3459 yes .
H21 H22 2.3409 yes .
H21 H23 2.3900 yes .
H22 H24 2.4140 yes .
H22 H25 3.5100 yes .
H22 H27 3.0477 yes .
H22 H31 3.1127 yes .
H22 H36 3.2175 yes .
H23 H24 2.9254 yes .
H23 H27 2.2249 yes .
H24 H26 2.3376 yes .
H24 H27 2.3818 yes .
H24 H35 2.8854 yes .
H24 H36 2.8571 yes .
H25 H26 2.3664 yes .
H25 H27 2.8606 yes .
H26 H28 2.7450 yes .
H26 H29 2.3424 yes .
H26 H30 3.4247 yes .
H27 H28 2.4573 yes .
H27 H29 3.0072 yes .
H27 H30 3.5076 yes .
H31 H32 2.2708 yes .
H31 H33 3.2079 yes .
H31 H34 3.2753 yes .
H31 H35 3.4077 yes .
H32 H37 3.5184 yes .
H33 H35 3.5089 yes .
H33 H36 3.2972 yes .
H33 H37 2.5191 yes .
H34 H36 2.7221 yes .
H34 H37 2.7481 yes .
H38A H39A 3.2245 yes .
H38A H40A 3.1732 yes .
H38A H41A 2.2026 yes .
H38A H42A 3.4204 yes .
H38B H39B 3.0764 yes .
H38B H40B 2.2721 yes .
H38B H41B 3.4100 yes .
H38B H42B 3.5203 yes .
H39A H42A 3.5298 yes .
H39A H43A 2.4770 yes .
H39A H44A 3.0866 yes .
H39B H43B 2.8589 yes .
H39B H44B 2.9528 yes .
H40A H43A 2.9797 yes .
H40A H44A 2.6845 yes .
H40B H43B 3.4593 yes .
H41A H43A 3.5277 yes .
H41B H42B 3.3739 yes .
H41B H43B 2.3905 yes .
H41B H44B 3.2791 yes .
H45 H46 2.3197 yes .
H45 H64 2.6363 yes .
H46 H47 2.3405 yes .
H47 H48 2.3350 yes .
H48 H49 2.3201 yes .
H49 H50 2.6624 yes .
H49 H59 2.4944 yes .
H50 H51 2.3167 yes .
H51 H52 2.3423 yes .
H52 H53 2.3395 yes .
H53 H54 2.3205 yes .
H54 H55 2.4292 yes .
H54 H64 2.7896 yes .
H55 H56 2.3183 yes .
H56 H57 2.3422 yes .
H57 H58 2.3368 yes .
H58 H59 2.3163 yes .
H59 H60 2.9032 yes .
H60 H61 2.3202 yes .
H61 H62 2.3374 yes .
H62 H63 2.3413 yes .
H63 H64 2.3156 yes .
H65 H66 2.3142 yes .
H65 H75 3.2307 yes .
H65 H84 2.9470 yes .
H66 H67 2.3396 yes .
H67 H68 2.3387 yes .
H68 H69 2.3168 yes .
H69 H74 2.8130 yes .
H69 H75 3.4127 yes .
H70 H71 2.3208 yes .
H70 H84 2.3672 yes .
H71 H72 2.3286 yes .
H72 H73 2.3459 yes .
H73 H74 2.3210 yes .
H74 H75 3.4157 yes .
H74 H79 3.1653 yes .
H75 H76 2.3225 yes .
H76 H77 2.3346 yes .
H77 H78 2.3442 yes .
H78 H79 2.3108 yes .
H79 H80 2.2746 yes .
H80 H81 2.3101 yes .
H81 H82 2.3384 yes .
H82 H83 2.3448 yes .
H83 H84 2.3035 yes .
O4 H38A 2.8253 yes .
O4 H42B 3.0830 yes .
O4 H55 3.4828 yes 3_666
O4 H56 3.4168 yes 3_666
O4 H61 2.8976 yes 3_766
O6 H1 2.0602 yes .
O6 H2 2.2399 yes .
O6 H11 2.8417 yes .
O6 H20 2.6555 yes .
O6 H60 3.0413 yes 3_766
O6 H61 3.1194 yes 3_766
O6 H78 3.3214 yes 2_646
O6 H79 3.2791 yes 2_646
N1 H38A 3.5978 yes .
N1 H79 3.4263 yes 2_646
N3 H63 3.0587 yes 2_656
N3 H64 3.0823 yes 2_656
N3 H65 3.5828 yes .
N4A H30 3.5894 yes .
N4A H41B 3.3534 yes 3_766
N4A H44A 3.3907 yes 3_766
N4A H61 3.2896 yes 3_766
N4A H78 3.0559 yes 2_646
N4A H80 3.5430 yes 2_646
N4B H41B 3.5022 yes 3_766
N4B H44A 3.4670 yes 3_766
N4B H60 3.2693 yes 3_766
N4B H61 3.3466 yes 3_766
N4B H78 2.6487 yes 2_646
C1 H45 3.3650 yes 2_656
C1 H76 3.4572 yes 4_565
C2 H72 3.4167 yes 2_646
C3 H73 3.2138 yes 4_565
C3 H74 3.0826 yes 4_565
C3 H79 3.5877 yes 2_646
C4 H38A 3.1541 yes .
C4 H79 3.2817 yes 2_646
C5 H70 3.5902 yes 4_465
C5 H71 3.2377 yes 4_465
C6 H68 3.3339 yes 4_465
C6 H69 3.3656 yes 4_465
C7 H59 3.2190 yes 3_766
C7 H68 2.9587 yes 4_565
C7 H69 3.2172 yes 4_565
C8 H59 3.1444 yes 3_766
C8 H60 3.2098 yes 3_766
C9 H61 3.5483 yes 3_766
C9 H66 3.0501 yes .
C11 H55 3.2549 yes 3_666
C11 H61 3.3941 yes 3_766
C12 H38A 3.4734 yes .
C12 H41B 3.5536 yes 3_766
C12 H42B 3.1899 yes .
C12 H55 3.4817 yes 3_666
C12 H56 3.4520 yes .
C12 H56 3.5667 yes 3_666
C12 H61 3.0641 yes 3_766
C12 H62 3.5480 yes 3_766
C13 H64 3.0472 yes 2_656
C14 H53 3.4980 yes 2_656
C14 H54 3.4540 yes 2_656
C14 H63 3.3582 yes 2_656
C14 H64 3.2166 yes 2_656
C14 H65 3.1017 yes .
C14 H80 3.1925 yes .
C15 H48 3.1542 yes 3_666
C15 H49 3.3270 yes 3_666
C15 H50 3.3948 yes 3_666
C15 H63 2.9790 yes 2_656
C15 H75 3.3467 yes .
C15 H76 3.1830 yes .
C16A H1 2.9397 yes .
C16A H2 2.8909 yes .
C16A H11 2.9185 yes .
C16A H30 3.4522 yes .
C16A H61 3.1402 yes 3_766
C16A H78 3.2687 yes 2_646
C16A H79 3.1654 yes 2_646
C16A H80 3.2446 yes 2_646
C16B H1 2.9802 yes .
C16B H2 3.3761 yes .
C16B H20 3.0828 yes .
C16B H60 2.6368 yes 3_766
C16B H61 3.2293 yes 3_766
C16B H78 2.5817 yes 2_646
C16B H79 3.4006 yes 2_646
C17A H30 3.3820 yes .
C17A H33 3.4434 yes 2_646
C17A H41B 3.4615 yes 3_766
C17A H44A 3.2842 yes 3_766
C17A H54 3.1166 yes .
C17A H80 3.3365 yes 2_646
C17A H81 3.5735 yes 2_646
C17B H28 3.4280 yes 3_766
C17B H40A 3.2935 yes 3_766
C17B H43B 3.5761 yes 3_766
C17B H44A 3.4148 yes 3_766
C17B H60 3.5965 yes 3_766
C17B H61 3.2956 yes .
C17B H62 3.3126 yes .
C17B H78 2.8939 yes 2_646
C18A H40A 3.3683 yes 3_766
C18A H41B 3.3820 yes 3_766
C18A H44A 3.2348 yes 3_766
C18A H60 3.1602 yes 3_766
C18A H61 3.4515 yes 3_766
C18A H78 2.8446 yes 2_646
C18B H30 3.3729 yes .
C18B H41B 3.3447 yes 3_766
C18B H44A 3.3095 yes 3_766
C18B H78 3.3736 yes 2_646
C18B H80 3.3268 yes 2_646
C19 H21 2.9634 yes 3_766
C20 H3 3.3410 yes 2_646
C20 H4 3.3164 yes 2_646
C20 H5 3.2053 yes 2_646
C20 H21 2.7215 yes 3_766
C20 H66 3.2251 yes 3_766
C21 H3 3.2983 yes 2_646
C21 H5 3.2136 yes 2_646
C21 H21 3.0996 yes 3_766
C21 H65 3.3418 yes 3_766
C21 H66 3.4947 yes 3_766
C21 H83 3.4600 yes 3_766
C22 H17 3.5220 yes 3_766
C22 H52 3.2472 yes 4_554
C22 H76 3.2604 yes 3_666
C22 H83 3.4735 yes 3_766
C23 H17 3.3194 yes 3_766
C23 H35 3.1671 yes 3_666
C23 H37 3.1781 yes 3_666
C23 H52 3.4327 yes 4_554
C23 H67 3.4429 yes 2_645
C23 H68 2.8894 yes 2_645
C23 H76 3.2495 yes 3_666
C24 H17 3.5360 yes 3_766
C24 H21 3.4854 yes 3_766
C24 H35 3.1235 yes 3_666
C24 H68 3.1146 yes 2_645
C25 H26 2.9581 yes 3_666
C26 H4 3.4093 yes 2_646
C26 H5 3.4966 yes 2_646
C26 H24 3.3359 yes 3_666
C26 H26 3.0644 yes 3_666
C26 H36 3.4115 yes 3_666
C27 H19 3.3045 yes 2_646
C27 H26 3.2153 yes 3_666
C27 H27 3.3838 yes 3_666
C27 H75 3.5659 yes 3_666
C28 H17 3.3780 yes 2_646
C28 H19 3.5645 yes 2_646
C28 H26 3.2493 yes 3_666
C28 H27 3.3668 yes 3_666
C28 H47 3.5108 yes 4_455
C28 H67 3.4824 yes 3_666
C29 H26 3.1156 yes 3_666
C29 H31 3.4645 yes 2_646
C29 H32 2.8253 yes 2_646
C30 H26 2.9598 yes 3_666
C30 H32 3.0257 yes 2_646
C31 H26 3.4798 yes 3_666
C31 H38B 3.5834 yes 3_766
C32 H25 3.2904 yes 3_666
C32 H26 2.8585 yes 3_666
C32 H29 3.3722 yes 3_666
C32 H40A 3.5471 yes .
C32 H40B 3.1495 yes 3_766
C33 H25 3.3446 yes 3_666
C33 H26 3.5484 yes 3_666
C33 H29 3.5595 yes 3_666
C33 H40B 2.7144 yes 3_766
C33 H42A 3.5107 yes 3_766
C34 H12 3.1419 yes 3_666
C34 H15 3.4414 yes 3_666
C34 H38B 3.0713 yes 3_766
C34 H40B 2.8415 yes 3_766
C34 H42A 3.2854 yes 3_766
C34 H72 3.4523 yes 2_645
C34 H82 3.4046 yes 4_464
C35 H12 3.5208 yes 3_666
C35 H15 2.8525 yes 3_666
C35 H38B 2.6008 yes 3_766
C35 H40B 3.3513 yes 3_766
C35 H42A 3.2971 yes 3_766
C36 H15 3.2030 yes 3_666
C36 H18 3.4055 yes 3_766
C36 H20 3.1865 yes 3_766
C36 H38B 2.8976 yes 3_766
C36 H42A 3.5603 yes 3_766
C37 H39A 3.3309 yes .
C37 H40A 3.3102 yes .
C38 H20 2.9747 yes 3_766
C38 H21 3.4161 yes 3_766
C38 H23 2.9907 yes 3_766
C38 H38B 3.3890 yes 3_766
C38 H39A 3.3012 yes .
C38 H40A 2.9616 yes .
C38 H42A 3.3055 yes 3_766
C38 H43B 3.2602 yes .
C38 H44A 3.3852 yes 3_766
C39 H20 3.5623 yes 3_766
C39 H23 2.7252 yes 3_766
C39 H27 3.2645 yes 3_766
C39 H28 3.2351 yes 3_766
C39 H39A 3.1513 yes .
C39 H39B 3.3330 yes .
C39 H40A 3.1737 yes .
C39 H41B 2.8361 yes .
C39 H43A 3.4409 yes .
C39 H43B 3.2057 yes .
C39 H44A 3.4294 yes 3_766
C40 H23 3.2832 yes 3_766
C40 H27 3.3381 yes 3_766
C40 H28 3.2320 yes 3_766
C40 H39A 2.9863 yes .
C40 H39B 2.9666 yes .
C40 H41B 3.1838 yes .
C40 H43A 3.2706 yes .
C40 H43B 3.5326 yes .
C40 H67 3.2545 yes 3_766
C41 H33 2.9873 yes 2_646
C41 H37 3.3339 yes 2_646
C41 H39A 2.9598 yes .
C41 H67 2.9087 yes 3_766
C42 H33 3.0635 yes 2_646
C42 H39A 3.1174 yes .
C43 H14 3.2386 yes 4_564
C43 H34 3.4680 yes .
C44 H34 3.0300 yes .
C44 H46 2.9932 yes 3_766
C44 H51 3.5454 yes 3_666
C45 H22 3.3491 yes .
C45 H23 3.4977 yes .
C45 H45 3.1165 yes 3_766
C45 H46 3.3023 yes 3_766
C45 H51 3.1946 yes 3_666
C46 H16 3.4084 yes 4_564
C46 H48 3.1836 yes 2_655
C46 H51 3.0173 yes 3_666
C46 H52 3.1049 yes 3_666
C46 H63 3.4017 yes 3_766
C47 H14 3.1440 yes 4_564
C47 H15 3.1559 yes 4_564
C47 H16 3.0022 yes 4_564
C47 H17 2.9832 yes 4_464
C47 H18 3.2877 yes 4_464
C47 H19 3.3912 yes 4_464
C47 H48 3.1637 yes 2_655
C47 H51 3.2042 yes 3_666
C47 H52 3.3524 yes 3_666
C48 H14 2.8885 yes 4_564
C48 H15 3.0824 yes 4_564
C48 H16 3.4258 yes 4_564
C48 H17 3.5110 yes 4_464
C48 H18 3.1871 yes 4_464
C48 H19 3.3800 yes 4_464
C48 H51 3.5535 yes 3_666
C49 H9 2.9455 yes 2_656
C49 H10 3.0443 yes 2_656
C50 H9 3.0328 yes 2_656
C50 H10 2.9255 yes 2_656
C50 H12 3.5401 yes 4_564
C50 H13 3.2210 yes 2_656
C50 H13 3.2651 yes 4_564
C50 H14 3.4268 yes 4_564
C50 H71 3.3502 yes 3_776
C51 H6 2.9190 yes 2_656
C51 H9 3.0367 yes 2_656
C51 H12 3.0623 yes 4_564
C51 H13 3.1804 yes 2_656
C51 H13 3.3130 yes 4_564
C51 H57 3.5035 yes 2_655
C51 H58 3.5073 yes 2_655
C51 H70 3.3331 yes 3_776
C51 H83 3.5027 yes 3_776
C52 H6 3.0495 yes 2_656
C52 H7 3.0751 yes 2_656
C52 H9 2.9193 yes 2_656
C52 H57 3.1258 yes 2_655
C52 H58 2.9888 yes 2_655
C52 H78 3.4352 yes 3_676
C52 H83 3.3482 yes 3_776
C53 H7 3.5220 yes 2_656
C53 H8 3.1210 yes 4_464
C53 H9 2.7677 yes 2_656
C53 H9 3.5963 yes 4_464
C53 H58 3.0217 yes 2_655
C53 H74 3.3493 yes 3_676
C53 H78 3.4801 yes 3_676
C54 H8 2.9847 yes 4_464
C54 H9 2.7590 yes 2_656
C54 H58 3.5709 yes 2_655
C54 H73 3.3056 yes 3_676
C55 H34 2.8687 yes .
C56 H7 3.2064 yes 4_464
C56 H34 2.9268 yes .
C56 H36 3.0634 yes .
C56 H37 3.0464 yes .
C57 H5 3.1284 yes 4_464
C57 H7 2.8958 yes 4_464
C57 H36 3.2137 yes .
C57 H37 2.6518 yes .
C58 H7 3.2944 yes 4_464
C58 H37 3.2978 yes .
C58 H39B 3.3424 yes 2_656
C58 H72 2.8532 yes 3_676
C58 H83 3.2616 yes 1_455
C59 H38B 3.4591 yes 2_656
C59 H39B 3.0688 yes 2_656
C59 H42A 3.5406 yes 2_656
C59 H43A 3.1576 yes 2_656
C59 H44B 3.2088 yes 2_656
C59 H72 2.8678 yes 3_676
C59 H73 2.9324 yes 3_676
C60 H10 3.5100 yes 2_656
C60 H34 3.5637 yes .
C60 H44B 3.2716 yes 2_656
C60 H73 2.9428 yes 3_676
C61 H10 3.1129 yes 2_656
C61 H34 3.0406 yes .
C62 H10 2.9958 yes 2_656
C62 H11 3.4104 yes 2_656
C62 H32 3.3245 yes .
C62 H33 3.4561 yes .
C62 H34 2.9590 yes .
C62 H38A 3.3226 yes 2_656
C62 H41A 3.3769 yes 2_656
C62 H44B 3.3188 yes 2_656
C63 H10 3.5945 yes 2_656
C63 H11 3.5124 yes 2_656
C63 H38A 3.4046 yes 2_656
C63 H41A 3.2850 yes 2_656
C63 H53 3.0190 yes 2_656
C64 H47 3.2728 yes 3_766
C64 H53 3.2577 yes 2_656
C64 H57 3.0526 yes 4_565
C64 H77 3.4532 yes 1_655
C65 H46 3.0288 yes 3_766
C65 H47 3.1924 yes 3_766
C65 H71 3.0560 yes 3_776
C65 H72 3.2533 yes 3_776
C65 H77 3.3465 yes 1_655
C66 H46 2.9658 yes 3_766
C66 H71 3.2186 yes 3_776
B2 H10 3.5142 yes 2_656
B2 H34 3.2229 yes .
H1 O6 2.0602 yes .
H1 C16A 2.9397 yes .
H1 C16B 2.9802 yes .
H1 H38A 3.0602 yes .
H1 H38B 3.1842 yes .
H1 H73 3.5618 yes 4_565
H1 H79 3.0512 yes 2_646
H2 O6 2.2399 yes .
H2 C16A 2.8909 yes .
H2 C16B 3.3761 yes .
H2 H38A 2.8627 yes .
H2 H61 3.2367 yes 3_766
H3 C20 3.3410 yes 2_656
H3 C21 3.2983 yes 2_656
H3 H45 3.1218 yes 2_656
H3 H46 3.0567 yes 2_656
H3 H83 3.3824 yes 4_465
H3 H84 2.8986 yes 4_465
H4 C20 3.3164 yes 2_656
H4 C26 3.4093 yes 2_656
H4 H45 3.0534 yes 2_656
H4 H50 3.4580 yes 2_656
H4 H64 2.8251 yes 2_656
H5 C20 3.2053 yes 2_656
H5 C21 3.2136 yes 2_656
H5 C26 3.4966 yes 2_656
H5 C57 3.1284 yes 4_565
H5 H45 3.3632 yes 2_656
H5 H46 3.3820 yes 2_656
H5 H50 3.1351 yes 2_656
H5 H76 2.4922 yes 4_565
H5 H83 3.4493 yes 4_465
H6 C51 2.9190 yes 2_646
H6 C52 3.0495 yes 2_646
H6 H71 2.8948 yes 2_646
H6 H72 3.1233 yes 2_646
H6 H83 3.0884 yes 4_465
H6 H84 3.1909 yes 4_465
H7 C52 3.0751 yes 2_646
H7 C53 3.5220 yes 2_646
H7 C56 3.2064 yes 4_565
H7 C57 2.8958 yes 4_565
H7 C58 3.2944 yes 4_565
H7 H72 2.9147 yes 2_646
H7 H74 3.1059 yes 4_565
H7 H75 3.4716 yes 4_565
H7 H76 2.9883 yes 4_565
H7 H83 3.2993 yes 4_465
H8 C53 3.1210 yes 4_565
H8 C54 2.9847 yes 4_565
H8 H73 2.6588 yes 4_565
H8 H74 2.3697 yes 4_565
H9 C49 2.9455 yes 2_646
H9 C50 3.0328 yes 2_646
H9 C51 3.0367 yes 2_646
H9 C52 2.9193 yes 2_646
H9 C53 2.7677 yes 2_646
H9 C53 3.5963 yes 4_565
H9 C54 2.7590 yes 2_646
H9 H72 3.4809 yes 2_646
H9 H73 3.2630 yes 2_646
H9 H73 2.8996 yes 4_565
H9 H74 3.2406 yes 2_646
H9 H74 3.0663 yes 4_565
H9 H79 3.0340 yes 2_646
H10 C49 3.0443 yes 2_646
H10 C50 2.9255 yes 2_646
H10 C60 3.5100 yes 2_646
H10 C61 3.1129 yes 2_646
H10 C62 2.9958 yes 2_646
H10 C63 3.5945 yes 2_646
H10 B2 3.5142 yes 2_646
H10 H38A 3.3082 yes .
H10 H70 2.9099 yes 2_646
H10 H79 2.6286 yes 2_646
H10 H80 3.0507 yes 2_646
H11 O6 2.8417 yes .
H11 C16A 2.9185 yes .
H11 C62 3.4104 yes 2_646
H11 C63 3.5124 yes 2_646
H11 H38A 2.3396 yes .
H11 H79 3.3896 yes 2_646
H11 H80 3.3563 yes 2_646
H11 H81 3.5317 yes 2_646
H12 C34 3.1419 yes 3_666
H12 C35 3.5208 yes 3_666
H12 C50 3.5401 yes 4_465
H12 C51 3.0623 yes 4_465
H12 H57 2.8687 yes 3_666
H12 H58 3.5397 yes 3_666
H12 H70 3.5183 yes 4_465
H12 H71 2.6740 yes 4_465
H13 C50 3.2210 yes 2_646
H13 C50 3.2651 yes 4_465
H13 C51 3.1804 yes 2_646
H13 C51 3.3130 yes 4_465
H13 H70 3.0637 yes 2_646
H13 H70 2.8161 yes 4_465
H13 H71 3.0042 yes 2_646
H13 H71 2.9162 yes 4_465
H13 H84 3.4421 yes 4_465
H14 C43 3.2386 yes 4_465
H14 C47 3.1440 yes 4_465
H14 C48 2.8885 yes 4_465
H14 C50 3.4268 yes 4_465
H14 H68 3.4607 yes 4_465
H14 H69 3.0649 yes 4_465
H14 H70 3.2008 yes 4_465
H14 H84 2.7321 yes 4_465
H15 C34 3.4414 yes 3_666
H15 C35 2.8525 yes 3_666
H15 C36 3.2030 yes 3_666
H15 C47 3.1559 yes 4_465
H15 C48 3.0824 yes 4_465
H15 H49 3.3558 yes 3_666
H15 H58 2.7674 yes 3_666
H15 H59 3.3295 yes 3_666
H15 H68 3.0270 yes 4_465
H15 H69 2.8881 yes 4_465
H16 C46 3.4084 yes 4_465
H16 C47 3.0022 yes 4_465
H16 C48 3.4258 yes 4_465
H16 H49 3.2197 yes 3_666
H16 H68 2.9829 yes 4_465
H17 C22 3.5220 yes 3_766
H17 C23 3.3194 yes 3_766
H17 C24 3.5360 yes 3_766
H17 C28 3.3780 yes 2_656
H17 C47 2.9832 yes 4_565
H17 C48 3.5110 yes 4_565
H17 H48 3.5487 yes 3_766
H17 H51 3.5524 yes 2_656
H17 H52 2.9535 yes 2_656
H17 H59 3.0330 yes 3_766
H17 H68 2.3863 yes 4_565
H17 H69 3.3621 yes 4_565
H18 C36 3.4055 yes 3_766
H18 C47 3.2877 yes 4_565
H18 C48 3.1871 yes 4_565
H18 H58 3.1321 yes 3_766
H18 H59 2.6467 yes 3_766
H18 H68 2.8484 yes 4_565
H18 H69 2.6310 yes 4_565
H19 C27 3.3045 yes 2_656
H19 C28 3.5645 yes 2_656
H19 C47 3.3912 yes 4_565
H19 C48 3.3800 yes 4_565
H19 H51 3.0510 yes 2_656
H19 H52 3.5123 yes 2_656
H19 H68 3.2020 yes 4_565
H19 H69 3.1684 yes 4_565
H19 H75 3.5777 yes 4_565
H20 O6 2.6555 yes .
H20 C16B 3.0828 yes .
H20 C36 3.1865 yes 3_766
H20 C38 2.9747 yes 3_766
H20 C39 3.5623 yes 3_766
H20 H38B 2.8955 yes .
H20 H59 2.6207 yes 3_766
H20 H60 2.4780 yes 3_766
H20 H61 3.5491 yes 3_766
H21 C19 2.9634 yes 3_766
H21 C20 2.7215 yes 3_766
H21 C21 3.0996 yes 3_766
H21 C24 3.4854 yes 3_766
H21 C38 3.4161 yes 3_766
H21 H45 2.9218 yes 3_766
H21 H46 3.4955 yes 3_766
H21 H59 2.8752 yes 3_766
H21 H60 3.2685 yes 3_766
H21 H66 3.3346 yes .
H22 C45 3.3491 yes .
H22 H65 3.4707 yes .
H22 H66 2.6403 yes .
H23 C38 2.9907 yes 3_766
H23 C39 2.7252 yes 3_766
H23 C40 3.2832 yes 3_766
H23 C45 3.4977 yes .
H23 H60 3.1818 yes 3_766
H23 H61 2.7602 yes 3_766
H23 H66 2.6346 yes .
H24 C26 3.3359 yes 3_666
H24 H49 3.3606 yes 3_666
H24 H50 3.2360 yes 3_666
H25 C32 3.2904 yes 3_666
H25 C33 3.3446 yes 3_666
H25 H55 3.5491 yes 3_666
H26 C25 2.9581 yes 3_666
H26 C26 3.0644 yes 3_666
H26 C27 3.2153 yes 3_666
H26 C28 3.2493 yes 3_666
H26 C29 3.1156 yes 3_666
H26 C30 2.9598 yes 3_666
H26 C31 3.4798 yes 3_666
H26 C32 2.8585 yes 3_666
H26 C33 3.5484 yes 3_666
H26 H50 3.5858 yes 3_666
H26 H54 3.4336 yes 3_666
H26 H55 2.4302 yes 3_666
H27 C27 3.3838 yes 3_666
H27 C28 3.3668 yes 3_666
H27 C39 3.2645 yes 3_766
H27 C40 3.3381 yes 3_766
H27 H61 2.9338 yes 3_766
H27 H62 3.0739 yes 3_766
H28 C17B 3.4280 yes 3_766
H28 C39 3.2351 yes 3_766
H28 C40 3.2320 yes 3_766
H28 H39B 3.2079 yes 3_766
H28 H40B 3.4491 yes 3_766
H28 H41B 3.0673 yes 3_766
H28 H42B 3.5756 yes .
H28 H56 3.4797 yes .
H28 H61 2.6154 yes 3_766
H28 H62 2.6179 yes 3_766
H29 C32 3.3722 yes 3_666
H29 C33 3.5595 yes 3_666
H29 H29 3.5037 yes 3_666
H29 H30 3.4666 yes 3_666
H29 H55 2.6915 yes 3_666
H29 H56 3.2963 yes .
H29 H56 3.0748 yes 3_666
H30 N4A 3.5894 yes .
H30 C16A 3.4522 yes .
H30 C17A 3.3820 yes .
H30 C18B 3.3729 yes .
H30 H29 3.4666 yes 3_666
H30 H38A 3.0705 yes .
H30 H40A 3.1135 yes .
H30 H40B 3.3801 yes 3_766
H30 H41A 3.0307 yes .
H30 H41B 3.1715 yes 3_766
H30 H42B 2.5388 yes .
H30 H43B 3.3882 yes .
H30 H55 3.5039 yes .
H30 H56 3.0235 yes .
H30 H61 3.2130 yes 3_766
H31 C29 3.4645 yes 2_656
H31 H64 3.0193 yes 2_656
H32 C29 2.8253 yes 2_656
H32 C30 3.0257 yes 2_656
H32 C62 3.3245 yes .
H32 H53 2.5597 yes 2_656
H32 H54 2.8932 yes 2_656
H32 H64 3.2005 yes 2_656
H32 H65 3.2177 yes .
H32 H80 3.2808 yes .
H33 C17A 3.4434 yes 2_656
H33 C41 2.9873 yes 2_656
H33 C42 3.0635 yes 2_656
H33 C62 3.4561 yes .
H33 H39A 2.6847 yes 2_656
H33 H41A 3.3421 yes 2_656
H33 H44B 3.0728 yes 2_656
H33 H54 3.1197 yes 2_656
H33 H63 2.7400 yes 2_656
H33 H64 2.8619 yes 2_656
H33 H80 2.9735 yes .
H34 C43 3.4680 yes .
H34 C44 3.0300 yes .
H34 C55 2.8687 yes .
H34 C56 2.9268 yes .
H34 C60 3.5637 yes .
H34 C61 3.0406 yes .
H34 C62 2.9590 yes .
H34 B2 3.2229 yes .
H34 H65 2.3237 yes .
H34 H75 3.0426 yes .
H34 H80 2.8035 yes .
H35 C23 3.1671 yes 3_666
H35 C24 3.1235 yes 3_666
H35 H48 2.7166 yes 3_666
H35 H49 2.6163 yes 3_666
H35 H50 3.3674 yes 3_666
H35 H63 3.0426 yes 2_656
H36 C26 3.4115 yes 3_666
H36 C56 3.0634 yes .
H36 C57 3.2137 yes .
H36 H49 3.3879 yes 3_666
H36 H50 2.7336 yes 3_666
H36 H51 3.1801 yes 3_666
H36 H65 3.5690 yes .
H36 H75 2.7049 yes .
H36 H76 2.9907 yes .
H37 C23 3.1781 yes 3_666
H37 C41 3.3339 yes 2_656
H37 C56 3.0464 yes .
H37 C57 2.6518 yes .
H37 C58 3.2978 yes .
H37 H48 2.7260 yes 3_666
H37 H49 3.5126 yes 3_666
H37 H50 3.5987 yes 3_666
H37 H63 2.4622 yes 2_656
H37 H75 3.1769 yes .
H37 H76 2.5262 yes .
H37 H77 3.5721 yes .
H38A O4 2.8253 yes .
H38A N1 3.5978 yes .
H38A C4 3.1541 yes .
H38A C12 3.4734 yes .
H38A C62 3.3226 yes 2_646
H38A C63 3.4046 yes 2_646
H38A H1 3.0602 yes .
H38A H2 2.8627 yes .
H38A H10 3.3082 yes .
H38A H11 2.3396 yes .
H38A H30 3.0705 yes .
H38A H61 3.5772 yes 3_766
H38A H79 3.2247 yes 2_646
H38A H80 2.7784 yes 2_646
H38A H81 2.9538 yes 2_646
H38B C31 3.5834 yes 3_766
H38B C34 3.0713 yes 3_766
H38B C35 2.6008 yes 3_766
H38B C36 2.8976 yes 3_766
H38B C38 3.3890 yes 3_766
H38B C59 3.4591 yes 2_646
H38B H1 3.1842 yes .
H38B H20 2.8955 yes .
H38B H57 3.4558 yes 3_766
H38B H58 2.7100 yes 3_766
H38B H59 3.1768 yes 3_766
H38B H60 2.4706 yes 3_766
H38B H78 2.5499 yes 2_646
H39A C37 3.3309 yes .
H39A C38 3.3012 yes .
H39A C39 3.1513 yes .
H39A C40 2.9863 yes .
H39A C41 2.9598 yes .
H39A C42 3.1174 yes .
H39A H33 2.6847 yes 2_646
H39A H54 3.0184 yes .
H39A H62 3.4385 yes .
H39A H63 3.3963 yes .
H39A H78 3.5882 yes 2_646
H39A H80 3.3020 yes 2_646
H39B C39 3.3330 yes .
H39B C40 2.9666 yes .
H39B C58 3.3424 yes 2_646
H39B C59 3.0688 yes 2_646
H39B H28 3.2079 yes 3_766
H39B H61 3.2774 yes .
H39B H62 2.6241 yes .
H39B H77 3.0276 yes 2_646
H39B H78 2.4973 yes 2_646
H40A C17B 3.2935 yes 3_766
H40A C18A 3.3683 yes 3_766
H40A C32 3.5471 yes .
H40A C37 3.3102 yes .
H40A C38 2.9616 yes .
H40A C39 3.1737 yes .
H40A H30 3.1135 yes .
H40A H40B 3.0499 yes 3_766
H40A H41B 2.7404 yes 3_766
H40A H42A 3.5150 yes 3_766
H40A H44A 2.4716 yes 3_766
H40A H54 3.1308 yes .
H40A H55 3.2435 yes .
H40A H60 3.1577 yes .
H40A H61 3.4893 yes .
H40B C32 3.1495 yes 3_766
H40B C33 2.7144 yes 3_766
H40B C34 2.8415 yes 3_766
H40B C35 3.3513 yes 3_766
H40B H28 3.4491 yes 3_766
H40B H30 3.3801 yes 3_766
H40B H40A 3.0499 yes 3_766
H40B H43B 3.4856 yes 3_766
H40B H55 3.5836 yes 3_766
H40B H56 2.9471 yes 3_766
H40B H57 3.1452 yes 3_766
H40B H60 3.1043 yes 3_766
H40B H78 3.0804 yes 2_646
H41A C62 3.3769 yes 2_646
H41A C63 3.2850 yes 2_646
H41A H30 3.0307 yes .
H41A H33 3.3421 yes 2_646
H41A H54 2.6875 yes .
H41A H55 3.4892 yes .
H41A H80 2.7803 yes 2_646
H41A H81 2.6119 yes 2_646
H41B N4A 3.3534 yes 3_766
H41B N4B 3.5022 yes 3_766
H41B C12 3.5536 yes 3_766
H41B C17A 3.4615 yes 3_766
H41B C18A 3.3820 yes 3_766
H41B C18B 3.3447 yes 3_766
H41B C39 2.8361 yes .
H41B C40 3.1838 yes .
H41B H28 3.0673 yes 3_766
H41B H30 3.1715 yes 3_766
H41B H40A 2.7404 yes 3_766
H41B H41B 3.1338 yes 3_766
H41B H42B 3.2045 yes 3_766
H41B H43B 2.8995 yes 3_766
H41B H44A 2.6186 yes 3_766
H41B H61 2.4854 yes .
H41B H62 3.1254 yes .
H42A C33 3.5107 yes 3_766
H42A C34 3.2854 yes 3_766
H42A C35 3.2971 yes 3_766
H42A C36 3.5603 yes 3_766
H42A C38 3.3055 yes 3_766
H42A C59 3.5406 yes 2_646
H42A H40A 3.5150 yes 3_766
H42A H60 2.5413 yes 3_766
H42A H61 3.4141 yes 3_766
H42A H78 2.6466 yes 2_646
H42B O4 3.0830 yes .
H42B C12 3.1899 yes .
H42B H28 3.5756 yes .
H42B H30 2.5388 yes .
H42B H41B 3.2045 yes 3_766
H42B H44A 3.4404 yes 3_766
H42B H61 3.0899 yes 3_766
H42B H80 3.3978 yes 2_646
H42B H81 3.3919 yes 2_646
H43A C39 3.4409 yes .
H43A C40 3.2706 yes .
H43A C59 3.1576 yes 2_646
H43A H61 3.3755 yes .
H43A H62 3.0839 yes .
H43A H77 3.4881 yes 2_646
H43A H78 2.5044 yes 2_646
H43B C17B 3.5761 yes 3_766
H43B C38 3.2602 yes .
H43B C39 3.2057 yes .
H43B C40 3.5326 yes .
H43B H30 3.3882 yes .
H43B H40B 3.4856 yes 3_766
H43B H41B 2.8995 yes 3_766
H43B H44A 2.6498 yes 3_766
H43B H54 3.4873 yes .
H43B H60 3.5520 yes .
H43B H61 3.4730 yes .
H44A N4A 3.3907 yes 3_766
H44A N4B 3.4670 yes 3_766
H44A C17A 3.2842 yes 3_766
H44A C17B 3.4148 yes 3_766
H44A C18A 3.2348 yes 3_766
H44A C18B 3.3095 yes 3_766
H44A C38 3.3852 yes 3_766
H44A C39 3.4294 yes 3_766
H44A H40A 2.4716 yes 3_766
H44A H41B 2.6186 yes 3_766
H44A H42B 3.4404 yes 3_766
H44A H43B 2.6498 yes 3_766
H44A H44A 2.4163 yes 3_766
H44A H60 3.0031 yes 3_766
H44A H61 3.3182 yes .
H44A H61 3.0985 yes 3_766
H44B C59 3.2088 yes 2_646
H44B C60 3.2716 yes 2_646
H44B C62 3.3188 yes 2_646
H44B H33 3.0728 yes 2_646
H44B H54 3.5908 yes .
H44B H78 3.0259 yes 2_646
H44B H79 3.1457 yes 2_646
H44B H80 2.4682 yes 2_646
H44B H81 3.3131 yes 2_646
H45 C1 3.3650 yes 2_646
H45 C45 3.1165 yes 3_766
H45 H3 3.1218 yes 2_646
H45 H4 3.0534 yes 2_646
H45 H5 3.3632 yes 2_646
H45 H21 2.9218 yes 3_766
H45 H66 2.5540 yes 3_766
H46 C44 2.9932 yes 3_766
H46 C45 3.3023 yes 3_766
H46 C65 3.0288 yes 3_766
H46 C66 2.9658 yes 3_766
H46 H3 3.0567 yes 2_646
H46 H5 3.3820 yes 2_646
H46 H21 3.4955 yes 3_766
H46 H65 2.5089 yes 3_766
H46 H66 3.1022 yes 3_766
H46 H83 3.0355 yes 3_766
H46 H84 2.9176 yes 3_766
H47 C28 3.5108 yes 4_554
H47 C64 3.2728 yes 3_766
H47 C65 3.1924 yes 3_766
H47 H52 2.8130 yes 4_554
H47 H53 3.0624 yes 4_554
H47 H76 3.4542 yes 3_666
H47 H77 3.2530 yes 3_666
H47 H82 3.2265 yes 3_766
H47 H83 3.0723 yes 3_766
H48 C15 3.1542 yes 3_666
H48 C46 3.1836 yes 2_645
H48 C47 3.1637 yes 2_645
H48 H17 3.5487 yes 3_766
H48 H35 2.7166 yes 3_666
H48 H37 2.7260 yes 3_666
H48 H52 3.1558 yes 4_554
H48 H63 3.0677 yes 4_454
H48 H67 2.5903 yes 2_645
H48 H68 2.5390 yes 2_645
H48 H76 3.4319 yes 3_666
H49 C15 3.3270 yes 3_666
H49 H15 3.3558 yes 3_666
H49 H16 3.2197 yes 3_666
H49 H24 3.3606 yes 3_666
H49 H35 2.6163 yes 3_666
H49 H36 3.3879 yes 3_666
H49 H37 3.5126 yes 3_666
H49 H68 2.9427 yes 2_645
H50 C15 3.3948 yes 3_666
H50 H4 3.4580 yes 2_646
H50 H5 3.1351 yes 2_646
H50 H24 3.2360 yes 3_666
H50 H26 3.5858 yes 3_666
H50 H35 3.3674 yes 3_666
H50 H36 2.7336 yes 3_666
H50 H37 3.5987 yes 3_666
H50 H75 3.4651 yes 3_666
H50 H76 3.1377 yes 3_666
H51 C44 3.5454 yes 3_666
H51 C45 3.1946 yes 3_666
H51 C46 3.0173 yes 3_666
H51 C47 3.2042 yes 3_666
H51 C48 3.5535 yes 3_666
H51 H17 3.5524 yes 2_646
H51 H19 3.0510 yes 2_646
H51 H36 3.1801 yes 3_666
H51 H66 3.5894 yes 3_666
H51 H67 3.3251 yes 3_666
H51 H75 2.7719 yes 3_666
H52 C22 3.2472 yes 4_455
H52 C23 3.4327 yes 4_455
H52 C46 3.1049 yes 3_666
H52 C47 3.3524 yes 3_666
H52 H17 2.9535 yes 2_646
H52 H19 3.5123 yes 2_646
H52 H47 2.8130 yes 4_455
H52 H48 3.1558 yes 4_455
H52 H67 2.7730 yes 3_666
H52 H68 3.2163 yes 3_666
H53 C14 3.4980 yes 2_646
H53 C63 3.0190 yes 2_646
H53 C64 3.2577 yes 2_646
H53 H32 2.5597 yes 2_646
H53 H47 3.0624 yes 4_455
H53 H81 2.8651 yes 2_646
H53 H82 3.2914 yes 2_646
H54 C14 3.4540 yes 2_646
H54 C17A 3.1166 yes .
H54 H26 3.4336 yes 3_666
H54 H32 2.8932 yes 2_646
H54 H33 3.1197 yes 2_646
H54 H39A 3.0184 yes .
H54 H40A 3.1308 yes .
H54 H41A 2.6875 yes .
H54 H43B 3.4873 yes .
H54 H44B 3.5908 yes .
H54 H81 3.4053 yes 2_646
H55 O4 3.4828 yes 3_666
H55 C11 3.2549 yes 3_666
H55 C12 3.4817 yes 3_666
H55 H25 3.5491 yes 3_666
H55 H26 2.4302 yes 3_666
H55 H29 2.6915 yes 3_666
H55 H30 3.5039 yes .
H55 H40A 3.2435 yes .
H55 H40B 3.5836 yes 3_766
H55 H41A 3.4892 yes .
H56 O4 3.4168 yes 3_666
H56 C12 3.4520 yes .
H56 C12 3.5667 yes 3_666
H56 H28 3.4797 yes .
H56 H29 3.2963 yes .
H56 H29 3.0748 yes 3_666
H56 H30 3.0235 yes .
H56 H40B 2.9471 yes 3_766
H56 H81 3.3236 yes 4_464
H56 H82 3.1996 yes 4_464
H57 C51 3.5035 yes 2_645
H57 C52 3.1258 yes 2_645
H57 C64 3.0526 yes 4_464
H57 H12 2.8687 yes 3_666
H57 H38B 3.4558 yes 3_766
H57 H40B 3.1452 yes 3_766
H57 H71 3.4119 yes 2_645
H57 H72 2.7215 yes 2_645
H57 H78 3.5068 yes 4_564
H57 H82 2.6431 yes 4_464
H58 C51 3.5073 yes 2_645
H58 C52 2.9888 yes 2_645
H58 C53 3.0217 yes 2_645
H58 C54 3.5709 yes 2_645
H58 H12 3.5397 yes 3_666
H58 H15 2.7674 yes 3_666
H58 H18 3.1321 yes 3_766
H58 H38B 2.7100 yes 3_766
H58 H69 3.0053 yes 2_645
H58 H72 3.1618 yes 2_645
H58 H73 3.2148 yes 2_645
H59 C7 3.2190 yes 3_766
H59 C8 3.1444 yes 3_766
H59 H15 3.3295 yes 3_666
H59 H17 3.0330 yes 3_766
H59 H18 2.6467 yes 3_766
H59 H20 2.6207 yes 3_766
H59 H21 2.8752 yes 3_766
H59 H38B 3.1768 yes 3_766
H59 H68 3.1346 yes 2_645
H60 O6 3.0413 yes 3_766
H60 N4B 3.2693 yes 3_766
H60 C8 3.2098 yes 3_766
H60 C16B 2.6368 yes 3_766
H60 C17B 3.5965 yes 3_766
H60 C18A 3.1602 yes 3_766
H60 H20 2.4780 yes 3_766
H60 H21 3.2685 yes 3_766
H60 H23 3.1818 yes 3_766
H60 H38B 2.4706 yes 3_766
H60 H40A 3.1577 yes .
H60 H40B 3.1043 yes 3_766
H60 H42A 2.5413 yes 3_766
H60 H43B 3.5520 yes .
H60 H44A 3.0031 yes 3_766
H61 O4 2.8976 yes 3_766
H61 O6 3.1194 yes 3_766
H61 N4A 3.2896 yes 3_766
H61 N4B 3.3466 yes 3_766
H61 C9 3.5483 yes 3_766
H61 C11 3.3941 yes 3_766
H61 C12 3.0641 yes 3_766
H61 C16A 3.1402 yes 3_766
H61 C16B 3.2293 yes 3_766
H61 C17B 3.2956 yes .
H61 C18A 3.4515 yes 3_766
H61 H2 3.2367 yes 3_766
H61 H20 3.5491 yes 3_766
H61 H23 2.7602 yes 3_766
H61 H27 2.9338 yes 3_766
H61 H28 2.6154 yes 3_766
H61 H30 3.2130 yes 3_766
H61 H38A 3.5772 yes 3_766
H61 H39B 3.2774 yes .
H61 H40A 3.4893 yes .
H61 H41B 2.4854 yes .
H61 H42A 3.4141 yes 3_766
H61 H42B 3.0899 yes 3_766
H61 H43A 3.3755 yes .
H61 H43B 3.4730 yes .
H61 H44A 3.3182 yes .
H61 H44A 3.0985 yes 3_766
H62 C12 3.5480 yes 3_766
H62 C17B 3.3126 yes .
H62 H27 3.0739 yes 3_766
H62 H28 2.6179 yes 3_766
H62 H39A 3.4385 yes .
H62 H39B 2.6241 yes .
H62 H41B 3.1254 yes .
H62 H43A 3.0839 yes .
H62 H67 3.2169 yes 3_766
H63 N3 3.0587 yes 2_646
H63 C14 3.3582 yes 2_646
H63 C15 2.9790 yes 2_646
H63 C46 3.4017 yes 3_766
H63 H33 2.7400 yes 2_646
H63 H35 3.0426 yes 2_646
H63 H37 2.4622 yes 2_646
H63 H39A 3.3963 yes .
H63 H48 3.0677 yes 4_555
H63 H67 2.5943 yes 3_766
H64 N3 3.0823 yes 2_646
H64 C13 3.0472 yes 2_646
H64 C14 3.2166 yes 2_646
H64 H4 2.8251 yes 2_646
H64 H31 3.0193 yes 2_646
H64 H32 3.2005 yes 2_646
H64 H33 2.8619 yes 2_646
H65 N3 3.5828 yes .
H65 C14 3.1017 yes .
H65 C21 3.3418 yes 3_766
H65 H22 3.4707 yes .
H65 H32 3.2177 yes .
H65 H34 2.3237 yes .
H65 H36 3.5690 yes .
H65 H46 2.5089 yes 3_766
H66 C9 3.0501 yes .
H66 C20 3.2251 yes 3_766
H66 C21 3.4947 yes 3_766
H66 H21 3.3346 yes .
H66 H22 2.6403 yes .
H66 H23 2.6346 yes .
H66 H45 2.5540 yes 3_766
H66 H46 3.1022 yes 3_766
H66 H51 3.5894 yes 3_666
H67 C23 3.4429 yes 2_655
H67 C28 3.4824 yes 3_666
H67 C40 3.2545 yes 3_766
H67 C41 2.9087 yes 3_766
H67 H48 2.5903 yes 2_655
H67 H51 3.3251 yes 3_666
H67 H52 2.7730 yes 3_666
H67 H62 3.2169 yes 3_766
H67 H63 2.5943 yes 3_766
H68 C6 3.3339 yes 4_564
H68 C7 2.9587 yes 4_464
H68 C23 2.8894 yes 2_655
H68 C24 3.1146 yes 2_655
H68 H14 3.4607 yes 4_564
H68 H15 3.0270 yes 4_564
H68 H16 2.9829 yes 4_564
H68 H17 2.3863 yes 4_464
H68 H18 2.8484 yes 4_464
H68 H19 3.2020 yes 4_464
H68 H48 2.5390 yes 2_655
H68 H49 2.9427 yes 2_655
H68 H52 3.2163 yes 3_666
H68 H59 3.1346 yes 2_655
H69 C6 3.3656 yes 4_564
H69 C7 3.2172 yes 4_464
H69 H14 3.0649 yes 4_564
H69 H15 2.8881 yes 4_564
H69 H17 3.3621 yes 4_464
H69 H18 2.6310 yes 4_464
H69 H19 3.1684 yes 4_464
H69 H58 3.0053 yes 2_655
H70 C5 3.5902 yes 4_564
H70 C51 3.3331 yes 3_776
H70 H10 2.9099 yes 2_656
H70 H12 3.5183 yes 4_564
H70 H13 3.0637 yes 2_656
H70 H13 2.8161 yes 4_564
H70 H14 3.2008 yes 4_564
H70 H70 3.3834 yes 3_776
H70 H71 2.5049 yes 3_776
H71 C5 3.2377 yes 4_564
H71 C50 3.3502 yes 3_776
H71 C65 3.0560 yes 3_776
H71 C66 3.2186 yes 3_776
H71 H6 2.8948 yes 2_656
H71 H12 2.6740 yes 4_564
H71 H13 3.0042 yes 2_656
H71 H13 2.9162 yes 4_564
H71 H57 3.4119 yes 2_655
H71 H70 2.5049 yes 3_776
H71 H71 3.4458 yes 3_776
H71 H83 2.9794 yes 3_776
H71 H84 3.2455 yes 3_776
H72 C2 3.4167 yes 2_656
H72 C34 3.4523 yes 2_655
H72 C58 2.8532 yes 3_676
H72 C59 2.8678 yes 3_676
H72 C65 3.2533 yes 3_776
H72 H6 3.1233 yes 2_656
H72 H7 2.9147 yes 2_656
H72 H9 3.4809 yes 2_656
H72 H57 2.7215 yes 2_655
H72 H58 3.1618 yes 2_655
H72 H77 2.7991 yes 3_676
H72 H78 2.8040 yes 3_676
H72 H82 3.5364 yes 3_776
H72 H83 2.6732 yes 3_776
H73 C3 3.2138 yes 4_464
H73 C54 3.3056 yes 3_676
H73 C59 2.9324 yes 3_676
H73 C60 2.9428 yes 3_676
H73 H1 3.5618 yes 4_464
H73 H8 2.6588 yes 4_464
H73 H9 3.2630 yes 2_656
H73 H9 2.8996 yes 4_464
H73 H58 3.2148 yes 2_655
H73 H73 3.5960 yes 3_676
H73 H74 2.8972 yes 3_676
H73 H78 2.8906 yes 3_676
H73 H79 2.8759 yes 3_676
H74 C3 3.0826 yes 4_464
H74 C53 3.3493 yes 3_676
H74 H7 3.1059 yes 4_464
H74 H8 2.3697 yes 4_464
H74 H9 3.2406 yes 2_656
H74 H9 3.0663 yes 4_464
H74 H73 2.8972 yes 3_676
H75 C15 3.3467 yes .
H75 C27 3.5659 yes 3_666
H75 H7 3.4716 yes 4_464
H75 H19 3.5777 yes 4_464
H75 H34 3.0426 yes .
H75 H36 2.7049 yes .
H75 H37 3.1769 yes .
H75 H50 3.4651 yes 3_666
H75 H51 2.7719 yes 3_666
H76 C1 3.4572 yes 4_464
H76 C15 3.1830 yes .
H76 C22 3.2604 yes 3_666
H76 C23 3.2495 yes 3_666
H76 H5 2.4922 yes 4_464
H76 H7 2.9883 yes 4_464
H76 H36 2.9907 yes .
H76 H37 2.5262 yes .
H76 H47 3.4542 yes 3_666
H76 H48 3.4319 yes 3_666
H76 H50 3.1377 yes 3_666
H76 H83 3.5022 yes 1_455
H77 C64 3.4532 yes 1_455
H77 C65 3.3465 yes 1_455
H77 H37 3.5721 yes .
H77 H39B 3.0276 yes 2_656
H77 H43A 3.4881 yes 2_656
H77 H47 3.2530 yes 3_666
H77 H72 2.7991 yes 3_676
H77 H82 2.8920 yes 1_455
H77 H83 2.6589 yes 1_455
H78 O6 3.3214 yes 2_656
H78 N4A 3.0559 yes 2_656
H78 N4B 2.6487 yes 2_656
H78 C16A 3.2687 yes 2_656
H78 C16B 2.5817 yes 2_656
H78 C17B 2.8939 yes 2_656
H78 C18A 2.8446 yes 2_656
H78 C18B 3.3736 yes 2_656
H78 C52 3.4352 yes 3_676
H78 C53 3.4801 yes 3_676
H78 H38B 2.5499 yes 2_656
H78 H39A 3.5882 yes 2_656
H78 H39B 2.4973 yes 2_656
H78 H40B 3.0804 yes 2_656
H78 H42A 2.6466 yes 2_656
H78 H43A 2.5044 yes 2_656
H78 H44B 3.0259 yes 2_656
H78 H57 3.5068 yes 4_465
H78 H72 2.8040 yes 3_676
H78 H73 2.8906 yes 3_676
H79 O6 3.2791 yes 2_656
H79 N1 3.4263 yes 2_656
H79 C3 3.5877 yes 2_656
H79 C4 3.2817 yes 2_656
H79 C16A 3.1654 yes 2_656
H79 C16B 3.4006 yes 2_656
H79 H1 3.0512 yes 2_656
H79 H9 3.0340 yes 2_656
H79 H10 2.6286 yes 2_656
H79 H11 3.3896 yes 2_656
H79 H38A 3.2247 yes 2_656
H79 H44B 3.1457 yes 2_656
H79 H73 2.8759 yes 3_676
H80 N4A 3.5430 yes 2_656
H80 C14 3.1925 yes .
H80 C16A 3.2446 yes 2_656
H80 C17A 3.3365 yes 2_656
H80 C18B 3.3268 yes 2_656
H80 H10 3.0507 yes 2_656
H80 H11 3.3563 yes 2_656
H80 H32 3.2808 yes .
H80 H33 2.9735 yes .
H80 H34 2.8035 yes .
H80 H38A 2.7784 yes 2_656
H80 H39A 3.3020 yes 2_656
H80 H41A 2.7803 yes 2_656
H80 H42B 3.3978 yes 2_656
H80 H44B 2.4682 yes 2_656
H81 C17A 3.5735 yes 2_656
H81 H11 3.5317 yes 2_656
H81 H38A 2.9538 yes 2_656
H81 H41A 2.6119 yes 2_656
H81 H42B 3.3919 yes 2_656
H81 H44B 3.3131 yes 2_656
H81 H53 2.8651 yes 2_656
H81 H54 3.4053 yes 2_656
H81 H56 3.3236 yes 4_565
H82 C34 3.4046 yes 4_565
H82 H47 3.2265 yes 3_766
H82 H53 3.2914 yes 2_656
H82 H56 3.1996 yes 4_565
H82 H57 2.6431 yes 4_565
H82 H72 3.5364 yes 3_776
H82 H77 2.8920 yes 1_655
H83 C21 3.4600 yes 3_766
H83 C22 3.4735 yes 3_766
H83 C51 3.5027 yes 3_776
H83 C52 3.3482 yes 3_776
H83 C58 3.2616 yes 1_655
H83 H3 3.3824 yes 4_564
H83 H5 3.4493 yes 4_564
H83 H6 3.0884 yes 4_564
H83 H7 3.2993 yes 4_564
H83 H46 3.0355 yes 3_766
H83 H47 3.0723 yes 3_766
H83 H71 2.9794 yes 3_776
H83 H72 2.6732 yes 3_776
H83 H76 3.5022 yes 1_655
H83 H77 2.6589 yes 1_655
H84 H3 2.8986 yes 4_564
H84 H6 3.1909 yes 4_564
H84 H13 3.4421 yes 4_564
H84 H14 2.7321 yes 4_564
H84 H46 2.9176 yes 3_766
H84 H71 3.2455 yes 3_776

loop_
_geom_torsion_atom_site_label_1
_geom_torsion_atom_site_label_2
_geom_torsion_atom_site_label_3
_geom_torsion_atom_site_label_4
_geom_torsion
_geom_torsion_publ_flag
O1 Ni1 O2 C5 -79.24(10) no
O1 Ni1 O2 C6 73.12(13) no
O2 Ni1 O1 C1 -73.66(12) no
O2 Ni1 O1 C2 65.98(10) no
O1 Ni1 O3 C7 22.78(12) no
O1 Ni1 O3 C8 166.13(9) no
O3 Ni1 O1 C1 105.35(12) no
O3 Ni1 O1 C2 -115.02(10) no
O1 Ni1 O5 C13 79.17(13) no
O5 Ni1 O1 C1 16.25(12) no
O5 Ni1 O1 C2 155.89(10) no
O1 Ni1 N1 C3 -11.22(10) no
O1 Ni1 N1 C4 115.37(10) no
N1 Ni1 O1 C1 -154.29(13) no
N1 Ni1 O1 C2 -14.66(10) no
O2 Ni1 O5 C13 171.74(13) no
O5 Ni1 O2 C5 -172.36(10) no
O5 Ni1 O2 C6 -19.99(13) no
O2 Ni1 N1 C3 -105.11(10) no
O2 Ni1 N1 C4 21.48(9) no
N1 Ni1 O2 C5 2.31(10) no
N1 Ni1 O2 C6 154.67(13) no
O2 Ni1 N2 C9 158.35(9) no
O2 Ni1 N2 C10 31.18(12) no
N2 Ni1 O2 C5 95.82(11) no
N2 Ni1 O2 C6 -111.82(13) no
O3 Ni1 O5 C13 -10.56(13) no
O5 Ni1 O3 C7 115.90(12) no
O5 Ni1 O3 C8 -100.75(9) no
O3 Ni1 N1 C3 77.11(10) no
O3 Ni1 N1 C4 -156.30(9) no
N1 Ni1 O3 C7 -59.12(12) no
N1 Ni1 O3 C8 84.23(9) no
O3 Ni1 N2 C9 -20.45(9) no
O3 Ni1 N2 C10 -147.62(12) no
N2 Ni1 O3 C7 -152.11(12) no
N2 Ni1 O3 C8 -8.76(9) no
O5 Ni1 N2 C9 68.39(10) no
O5 Ni1 N2 C10 -58.79(12) no
N2 Ni1 O5 C13 -92.26(14) no
N1 Ni1 N2 C9 -120.17(10) no
N1 Ni1 N2 C10 112.66(12) no
N2 Ni1 N1 C3 159.48(10) no
N2 Ni1 N1 C4 -73.93(10) no
Ni1 O1 C2 C3 36.4(2) no
C1 O1 C2 C3 -178.26(17) no
Ni1 O2 C5 C4 -24.99(19) no
C6 O2 C5 C4 178.53(16) no
Ni1 O3 C8 C9 35.88(17) no
C7 O3 C8 C9 -174.45(17) no
C12 O4 C11 C10 170.26(18) no
Ni1 O5 C13 N3 150.27(14) no
C16A O6 C16B N4B 10.0(16) no
C16B O6 C16A N4A -11.5(11) no
Ni1 N1 C3 C2 34.92(19) no
Ni1 N1 C4 C5 -42.46(18) no
C3 N1 C4 C5 80.3(2) no
C4 N1 C3 C2 -87.0(2) no
Ni1 N2 C9 C8 46.57(17) no
Ni1 N2 C10 C11 -167.56(11) no
C9 N2 C10 C11 68.6(3) no
C10 N2 C9 C8 176.81(15) no
C14 N3 C13 O5 179.30(19) no
C15 N3 C13 O5 -2.5(4) no
C17A N4A C16A O6 177.3(3) no
C18A N4A C16A O6 0.2(5) no
C17B N4B C16B O6 173(3) no
C18B N4B C16B O6 -12(4) no
O1 C2 C3 N1 -47.5(3) no
N1 C4 C5 O2 44.4(3) no
O3 C8 C9 N2 -55.5(2) no
N2 C10 C11 O4 62.5(3) no
C20 C19 C24 C23 -0.5(3) no
C24 C19 C20 C21 0.4(3) no
C20 C19 B1 C25 -94.4(3) no
C20 C19 B1 C31 144.15(19) no
C20 C19 B1 C37 25.7(3) no
B1 C19 C20 C21 176.50(18) no
C24 C19 B1 C25 81.4(3) no
C24 C19 B1 C31 -40.0(3) no
C24 C19 B1 C37 -158.54(18) no
B1 C19 C24 C23 -176.57(18) no
C19 C20 C21 C22 -0.1(4) no
C20 C21 C22 C23 -0.2(4) no
C21 C22 C23 C24 0.1(4) no
C22 C23 C24 C19 0.2(4) no
C26 C25 C30 C29 -1.1(3) no
C30 C25 C26 C27 1.0(3) no
C26 C25 B1 C19 -22.1(3) no
C26 C25 B1 C31 100.0(3) no
C26 C25 B1 C37 -141.11(19) no
B1 C25 C26 C27 -177.58(18) no
C30 C25 B1 C19 159.41(18) no
C30 C25 B1 C31 -78.4(3) no
C30 C25 B1 C37 40.4(3) no
B1 C25 C30 C29 177.47(18) no
C25 C26 C27 C28 -0.6(4) no
C26 C27 C28 C29 0.2(4) no
C27 C28 C29 C30 -0.3(4) no
C28 C29 C30 C25 0.8(4) no
C32 C31 C36 C35 -0.0(4) no
C36 C31 C32 C33 0.9(4) no
C32 C31 B1 C19 158.31(19) no
C32 C31 B1 C25 37.9(3) no
C32 C31 B1 C37 -82.6(3) no
B1 C31 C32 C33 175.67(18) no
C36 C31 B1 C19 -27.4(3) no
C36 C31 B1 C25 -147.82(19) no
C36 C31 B1 C37 91.7(3) no
B1 C31 C36 C35 -174.76(18) no
C31 C32 C33 C34 -1.0(4) no
C32 C33 C34 C35 0.1(4) no
C33 C34 C35 C36 0.8(4) no
C34 C35 C36 C31 -0.8(4) no
C38 C37 C42 C41 -0.6(3) no
C42 C37 C38 C39 0.6(3) no
C38 C37 B1 C19 93.9(3) no
C38 C37 B1 C25 -147.22(19) no
C38 C37 B1 C31 -26.9(3) no
B1 C37 C38 C39 -175.53(18) no
C42 C37 B1 C19 -81.9(3) no
C42 C37 B1 C25 37.0(3) no
C42 C37 B1 C31 157.32(19) no
B1 C37 C42 C41 175.48(18) no
C37 C38 C39 C40 -0.1(4) no
C38 C39 C40 C41 -0.3(4) no
C39 C40 C41 C42 0.2(4) no
C40 C41 C42 C37 0.2(4) no
C44 C43 C48 C47 -0.4(3) no
C48 C43 C44 C45 0.3(3) no
C44 C43 B2 C49 157.72(18) no
C44 C43 B2 C55 -85.0(3) no
C44 C43 B2 C61 38.5(3) no
B2 C43 C44 C45 179.66(18) no
C48 C43 B2 C49 -22.9(3) no
C48 C43 B2 C55 94.4(3) no
C48 C43 B2 C61 -142.16(19) no
B2 C43 C48 C47 -179.76(17) no
C43 C44 C45 C46 0.1(4) no
C44 C45 C46 C47 -0.3(4) no
C45 C46 C47 C48 0.2(4) no
C46 C47 C48 C43 0.1(4) no
C50 C49 C54 C53 1.4(3) no
C54 C49 C50 C51 -1.2(3) no
C50 C49 B2 C43 -87.4(3) no
C50 C49 B2 C55 153.97(18) no
C50 C49 B2 C61 30.8(3) no
B2 C49 C50 C51 173.32(17) no
C54 C49 B2 C43 86.8(3) no
C54 C49 B2 C55 -31.8(3) no
C54 C49 B2 C61 -155.00(17) no
B2 C49 C54 C53 -173.31(16) no
C49 C50 C51 C52 0.3(3) no
C50 C51 C52 C53 0.4(3) no
C51 C52 C53 C54 -0.2(3) no
C52 C53 C54 C49 -0.8(3) no
C56 C55 C60 C59 3.6(3) no
C60 C55 C56 C57 -2.8(3) no
C56 C55 B2 C43 -1.5(3) no
C56 C55 B2 C49 115.8(3) no
C56 C55 B2 C61 -122.5(2) no
B2 C55 C56 C57 179.79(18) no
C60 C55 B2 C43 -178.77(18) no
C60 C55 B2 C49 -61.5(3) no
C60 C55 B2 C61 60.2(3) no
B2 C55 C60 C59 -178.93(17) no
C55 C56 C57 C58 0.1(4) no
C56 C57 C58 C59 2.1(4) no
C57 C58 C59 C60 -1.3(4) no
C58 C59 C60 C55 -1.6(4) no
C62 C61 C66 C65 -1.0(3) no
C66 C61 C62 C63 1.0(3) no
C62 C61 B2 C43 -137.43(19) no
C62 C61 B2 C49 104.8(3) no
C62 C61 B2 C55 -15.6(3) no
B2 C61 C62 C63 -177.21(17) no
C66 C61 B2 C43 44.5(3) no
C66 C61 B2 C49 -73.3(3) no
C66 C61 B2 C55 166.31(18) no
B2 C61 C66 C65 177.38(18) no
C61 C62 C63 C64 -0.2(4) no
C62 C63 C64 C65 -0.6(4) no
C63 C64 C65 C66 0.7(4) no
C64 C65 C66 C61 0.1(4) no
